data_7035334
loop_
_publ_author_name
'Tsang, Chui-Shan'
'Chen, Lingjing'
'Li, Lu-Wei'
'Yiu, Shek-Man'
'Lau, Tai-Chu'
'Kwong, Hoi-Lun'

_publ_section_title
;
 Metallosupramolecular Ni2L3 and Ni4L6 complexes of bis-bidentate
 pyridine-containing ligands: X-ray structures and catalytic proton
 reduction.
;
_journal_issue 29
_journal_name_full 'Dalton transactions (Cambridge, England : 2003)'
_journal_page_first 13087
_journal_page_last 13092
_journal_paper_doi 10.1039/c5dt01706h
_journal_volume 44
_journal_year 2015
_chemical_absolute_configuration ad
_chemical_formula_moiety 'C78 H90 N12 Ni2, 4(Cl O4), 4.5(C2 H3 N)'
_chemical_formula_sum 'C87 H103.5 Cl4 N16.5 Ni2 O16'
_chemical_formula_weight 1895.58
_chemical_name_systematic
;
 ? 
;
_space_group_crystal_system triclinic
_space_group_IT_number 1
_space_group_name_Hall 'P 1'
_space_group_name_H-M_alt 'P 1'
_symmetry_space_group_name_Hall 'P 1'
_symmetry_space_group_name_H-M 'P 1'
_atom_sites_solution_hydrogens geom
_atom_sites_solution_primary direct
_atom_sites_solution_secondary difmap
_audit_creation_date
;
'Thu Mar 12 10:56:41 2015'
;
_audit_creation_method
;
CrysAlisPro, Oxford Diffraction Ltd.,
Version 1.171.35.21 (release 20-01-2012 CrysAlis171 .NET)
(compiled Jan 23 2012,18:06:46)
;
_audit_update_record
;
2015-04-13 deposited with the CCDC.
2015-06-05 downloaded from the CCDC.
;
_cell_angle_alpha 89.099(2)
_cell_angle_beta 81.233(3)
_cell_angle_gamma 76.182(3)
_cell_formula_units_Z 2
_cell_length_a 12.5581(5)
_cell_length_b 12.6724(4)
_cell_length_c 29.7591(9)
_cell_measurement_reflns_used 17632
_cell_measurement_temperature 133(2)
_cell_measurement_theta_max 71.6697
_cell_measurement_theta_min 3.0032
_cell_volume 4544.1(3)
_computing_cell_refinement
;
CrysAlisPro, Agilent Technologies,
Version 1.171.35.21 (release 20-01-2012 CrysAlis171 .NET)
(compiled Jan 23 2012,18:06:46)
;
_computing_data_collection
;
CrysAlisPro, Agilent Technologies,
Version 1.171.35.21 (release 20-01-2012 CrysAlis171 .NET)
(compiled Jan 23 2012,18:06:46)
;
_computing_data_reduction
;
CrysAlisPro, Agilent Technologies,
Version 1.171.35.21 (release 20-01-2012 CrysAlis171 .NET)
(compiled Jan 23 2012,18:06:46)
;
_computing_molecular_graphics 'Olex2 (Dolomanov et al., 2009)'
_computing_publication_material 'Olex2 (Dolomanov et al., 2009)'
_computing_structure_refinement 'XH (Sheldrick, 2008)'
_computing_structure_solution 'SHELXS-97 (Sheldrick, 1990)'
_diffrn_ambient_temperature 133(2)
_diffrn_detector_area_resol_mean 16.1270
_diffrn_measured_fraction_theta_full 0.974
_diffrn_measured_fraction_theta_max 0.974
_diffrn_measurement_details
;
  1 omega  -72.00   19.00   1.0000    6.0000
omega____ theta____ kappa____ phi______ frames
    -        0.0000  -37.0000 -120.0000 91

  2 omega  -29.00    1.00   1.0000    6.0000
omega____ theta____ kappa____ phi______ frames
    -        0.0000   77.0000   30.0000 30

  3 omega   36.00   63.00   1.0000    6.0000
omega____ theta____ kappa____ phi______ frames
    -        0.0000 -155.0000  143.0000 27

  4 omega   30.00   65.00   1.0000    6.0000
omega____ theta____ kappa____ phi______ frames
    -        0.0000   77.0000   30.0000 35

  5 omega  -71.00   -4.00   1.0000   24.0000
omega____ theta____ kappa____ phi______ frames
    -      -55.0000   37.0000  -90.0000 67

  6 omega -109.00  -82.00   1.0000   24.0000
omega____ theta____ kappa____ phi______ frames
    -      -55.0000 -155.0000  143.0000 27

  7 omega  -76.00  -21.00   1.0000   24.0000
omega____ theta____ kappa____ phi______ frames
    -      -55.0000  125.0000    0.0000 55

  8 omega   38.00   69.00   1.0000   24.0000
omega____ theta____ kappa____ phi______ frames
    -       55.0000   77.0000  150.0000 31

  9 omega   82.00  122.00   1.0000   24.0000
omega____ theta____ kappa____ phi______ frames
    -       55.0000  155.0000 -143.0000 40

 10 omega   74.00  108.00   1.0000   24.0000
omega____ theta____ kappa____ phi______ frames
    -       55.0000  125.0000  150.0000 34

 11 omega -112.00  -15.00   1.0000   48.0000
omega____ theta____ kappa____ phi______ frames
    -      -64.0000  111.0000  -60.0000 97

 12 omega -137.00   -9.00   1.0000   48.0000
omega____ theta____ kappa____ phi______ frames
    -      -64.0000    0.0000 -120.0000 128

 13 omega   92.00  164.00   1.0000   48.0000
omega____ theta____ kappa____ phi______ frames
    -      110.0000   25.0000   90.0000 72

 14 omega   37.00   64.00   1.0000   48.0000
omega____ theta____ kappa____ phi______ frames
    -      110.0000  -25.0000 -120.0000 27

 15 omega   37.00   70.00   1.0000   48.0000
omega____ theta____ kappa____ phi______ frames
    -      110.0000  -25.0000  -60.0000 33

 16 omega   46.00   72.00   1.0000   48.0000
omega____ theta____ kappa____ phi______ frames
    -      110.0000  -25.0000  150.0000 26

 17 omega   57.00  110.00   1.0000   48.0000
omega____ theta____ kappa____ phi______ frames
    -      110.0000  -88.0000  -78.0000 53

 18 omega   79.00  104.00   1.0000   48.0000
omega____ theta____ kappa____ phi______ frames
    -      110.0000  -88.0000 -131.0000 25

 19 omega   41.00   82.00   1.0000   48.0000
omega____ theta____ kappa____ phi______ frames
    -      110.0000  -50.0000  -90.0000 41

 20 omega   38.00   71.00   1.0000   48.0000
omega____ theta____ kappa____ phi______ frames
    -      110.0000  -25.0000   90.0000 33

 21 omega   41.00   69.00   1.0000   48.0000
omega____ theta____ kappa____ phi______ frames
    -      110.0000  -25.0000  -30.0000 28

 22 omega   37.00   71.00   1.0000   48.0000
omega____ theta____ kappa____ phi______ frames
    -      110.0000  -25.0000   60.0000 34

 23 omega   87.00  134.00   1.0000   48.0000
omega____ theta____ kappa____ phi______ frames
    -      110.0000  -88.0000  136.0000 47

 24 omega   48.00   74.00   1.0000   48.0000
omega____ theta____ kappa____ phi______ frames
    -      110.0000  -50.0000  -30.0000 26

 25 omega   41.00   71.00   1.0000   48.0000
omega____ theta____ kappa____ phi______ frames
    -      110.0000  -25.0000  120.0000 30

 26 omega   42.00   67.00   1.0000   48.0000
omega____ theta____ kappa____ phi______ frames
    -      110.0000  -50.0000  120.0000 25

 27 omega   41.00   66.00   1.0000   48.0000
omega____ theta____ kappa____ phi______ frames
    -      110.0000  -50.0000  150.0000 25

 28 omega   37.00   63.00   1.0000   48.0000
omega____ theta____ kappa____ phi______ frames
    -      110.0000  -25.0000    0.0000 26

 29 omega   50.00   83.00   1.0000   48.0000
omega____ theta____ kappa____ phi______ frames
    -      110.0000  -50.0000   30.0000 33

 30 omega  108.00  134.00   1.0000   48.0000
omega____ theta____ kappa____ phi______ frames
    -      110.0000  -88.0000   -5.0000 26

 31 omega   47.00  104.00   1.0000   48.0000
omega____ theta____ kappa____ phi______ frames
    -      110.0000  -88.0000   -5.0000 57

 32 omega   39.00   72.00   1.0000   48.0000
omega____ theta____ kappa____ phi______ frames
    -      110.0000  -25.0000 -180.0000 33

 33 omega   43.00   83.00   1.0000   48.0000
omega____ theta____ kappa____ phi______ frames
    -      110.0000  -50.0000 -150.0000 40

 34 omega   88.00  178.00   1.0000   48.0000
omega____ theta____ kappa____ phi______ frames
    -      110.0000   25.0000    0.0000 90

 35 omega   39.00   70.00   1.0000   48.0000
omega____ theta____ kappa____ phi______ frames
    -      110.0000  -88.0000  136.0000 31

 36 omega   40.00   65.00   1.0000   48.0000
omega____ theta____ kappa____ phi______ frames
    -      110.0000  -88.0000 -131.0000 25

 37 omega  108.00  134.00   1.0000   48.0000
omega____ theta____ kappa____ phi______ frames
    -      110.0000   50.0000  -90.0000 26

 38 omega  142.00  168.00   1.0000   48.0000
omega____ theta____ kappa____ phi______ frames
    -      110.0000   50.0000  -90.0000 26

 39 omega   43.00  120.00   1.0000   48.0000
omega____ theta____ kappa____ phi______ frames
    -      110.0000  -88.0000   60.0000 77
;
_diffrn_measurement_device_type 'Xcalibur, Sapphire3, Gemini ultra'
_diffrn_measurement_method '\w scans'
_diffrn_orient_matrix_UB_11 -0.0003540000
_diffrn_orient_matrix_UB_12 -0.0335961000
_diffrn_orient_matrix_UB_13 -0.0494937000
_diffrn_orient_matrix_UB_21 0.0953903000
_diffrn_orient_matrix_UB_22 0.0553520000
_diffrn_orient_matrix_UB_23 -0.0161540000
_diffrn_orient_matrix_UB_31 0.0851088000
_diffrn_orient_matrix_UB_32 -0.1071810000
_diffrn_orient_matrix_UB_33 0.0058523000
_diffrn_radiation_monochromator mirror
_diffrn_radiation_type CuK\a
_diffrn_radiation_wavelength 1.54178
_diffrn_reflns_av_R_equivalents 0.0354
_diffrn_reflns_av_unetI/netI 0.0505
_diffrn_reflns_limit_h_max 15
_diffrn_reflns_limit_h_min -14
_diffrn_reflns_limit_k_max 14
_diffrn_reflns_limit_k_min -15
_diffrn_reflns_limit_l_max 36
_diffrn_reflns_limit_l_min -34
_diffrn_reflns_number 34361
_diffrn_reflns_theta_full 71.81
_diffrn_reflns_theta_max 71.81
_diffrn_reflns_theta_min 3.01
_diffrn_source 'Enhance Ultra (Cu) X-ray Source'
_exptl_absorpt_coefficient_mu 2.204
_exptl_absorpt_correction_T_max 1.00000
_exptl_absorpt_correction_T_min 0.75333
_exptl_absorpt_correction_type multi-scan
_exptl_absorpt_process_details
;
CrysAlisPro, Agilent Technologies,
Version 1.171.35.21 (release 20-01-2012 CrysAlis171 .NET)
(compiled Jan 23 2012,18:06:46)
Empirical absorption correction using spherical harmonics,
 implemented in SCALE3 ABSPACK scaling algorithm.
;
_exptl_crystal_colour yellow
_exptl_crystal_density_diffrn 1.385
_exptl_crystal_density_method 'not measured'
_exptl_crystal_description block
_exptl_crystal_F_000 1986
_exptl_crystal_size_max 0.41
_exptl_crystal_size_mid 0.24
_exptl_crystal_size_min 0.01
_refine_diff_density_max 2.482
_refine_diff_density_min -0.724
_refine_diff_density_rms 0.088
_refine_ls_abs_structure_details 'Flack H D (1983), Acta Cryst. A39, 876-881'
_refine_ls_abs_structure_Flack 0.002(10)
_refine_ls_extinction_method none
_refine_ls_goodness_of_fit_ref 1.035
_refine_ls_hydrogen_treatment constr
_refine_ls_matrix_type full
_refine_ls_number_parameters 2396
_refine_ls_number_reflns 20982
_refine_ls_number_restraints 279
_refine_ls_restrained_S_all 1.043
_refine_ls_R_factor_all 0.0529
_refine_ls_R_factor_gt 0.0514
_refine_ls_shift/su_max 0.001
_refine_ls_shift/su_mean 0.000
_refine_ls_structure_factor_coef Fsqd
_refine_ls_weighting_details 'calc w=1/[\s^2^(Fo^2^)+(0.1129P)^2^+3.3350P] where P=(Fo^2^+2Fc^2^)/3'
_refine_ls_weighting_scheme calc
_refine_ls_wR_factor_gt 0.1479
_refine_ls_wR_factor_ref 0.1502
_reflns_number_gt 20270
_reflns_number_total 20982
_reflns_threshold_expression >2sigma(I)
_cod_data_source_file c5dt01706h2.cif
_cod_data_source_block 021512a_luwei
_cod_depositor_comments 'Adding full bibliography for 7035333--7035334.cif.'
_cod_original_cell_volume 4544.0(3)
_cod_original_formula_sum 'C87 H103.50 Cl4 N16.50 Ni2 O16'
_cod_database_code 7035334
_cell_oxdiff_angle_alpha 89.099(2)
_cell_oxdiff_angle_beta 81.233(3)
_cell_oxdiff_angle_gamma 76.182(3)
_cell_oxdiff_length_a 12.5581(5)
_cell_oxdiff_length_b 12.6724(4)
_cell_oxdiff_length_c 29.7591(9)
_cell_oxdiff_measurement_reflns_used 17633
_cell_oxdiff_volume 4544.0(3)
_reflns_odcompleteness_completeness 99.19
_reflns_odcompleteness_iscentric 1
_reflns_odcompleteness_theta 68.13

loop_
_space_group_symop_id
_space_group_symop_operation_xyz
1 'x, y, z'

loop_
_atom_site_label
_atom_site_type_symbol
_atom_site_fract_x
_atom_site_fract_y
_atom_site_fract_z
_atom_site_U_iso_or_equiv
_atom_site_adp_type
_atom_site_occupancy
_atom_site_calc_flag
_atom_site_disorder_assembly
_atom_site_disorder_group
_atom_site_refinement_flags_posn
_atom_site_refinement_flags_adp
Ni1 Ni 0.26439(5) 0.69679(5) 0.89220(2) 0.01617(15) Uani 1 d . . . .
Ni2 Ni 0.35472(6) 0.57063(6) 0.77274(2) 0.01716(15) Uani 1 d . . . .
Ni3 Ni 0.58305(5) 0.15362(5) 0.38300(2) 0.01480(14) Uani 1 d . . . .
Ni4 Ni 0.75021(5) 0.09498(5) 0.26337(2) 0.01535(15) Uani 1 d . . . .
Cl1 Cl 0.76090(9) 0.67735(10) 0.83727(4) 0.0308(2) Uani 1 d . . . .
O1 O 0.7019(5) 0.7041(6) 0.8001(2) 0.0775(19) Uani 1 d . . . .
O2 O 0.7855(4) 0.5623(4) 0.8425(3) 0.0710(18) Uani 1 d . . . .
O3 O 0.8608(3) 0.7143(4) 0.82953(18) 0.0509(12) Uani 1 d . . . .
O4 O 0.6927(4) 0.7288(5) 0.87735(18) 0.0616(14) Uani 1 d . . . .
Cl2 Cl 0.98956(12) 0.02526(13) 0.76136(5) 0.0441(3) Uani 1 d . . . .
O5 O 0.9839(4) -0.0840(4) 0.77715(19) 0.0573(12) Uani 1 d . . . .
O6 O 1.1037(4) 0.0207(4) 0.74358(18) 0.0524(11) Uani 1 d . . . .
O7 O 0.9462(8) 0.0957(7) 0.7991(3) 0.103(3) Uani 1 d . . . .
O8 O 0.9203(6) 0.0476(6) 0.7266(2) 0.0755(17) Uani 1 d . . . .
Cl3 Cl 0.5990(7) 0.2330(6) 0.9456(3) 0.0304(13) Uani 0.60 d A 1 D U
O9 O 0.5068(8) 0.3130(7) 0.9319(3) 0.054(2) Uani 0.60 d A 1 D U
O10 O 0.6548(8) 0.1662(8) 0.9062(3) 0.066(2) Uani 0.60 d A 1 D U
O11 O 0.6762(8) 0.2823(9) 0.9636(3) 0.047(2) Uani 0.60 d A 1 D U
O12 O 0.5577(9) 0.1681(9) 0.9802(3) 0.065(2) Uani 0.60 d A 1 D U
Cl3A Cl 0.5999(13) 0.2336(12) 0.9507(5) 0.050(3) Uani 0.40 d B 2 D U
O9A O 0.530(2) 0.266(2) 0.9171(7) 0.101(5) Uani 0.40 d B 2 D U
O10A O 0.6386(16) 0.1185(12) 0.9485(7) 0.085(4) Uani 0.40 d B 2 D U
O11A O 0.685(2) 0.289(2) 0.9460(10) 0.099(6) Uani 0.40 d B 2 D U
O12A O 0.5196(12) 0.2543(14) 0.9915(5) 0.066(3) Uani 0.40 d B 2 D U
Cl4 Cl 0.02672(11) 0.40444(13) 0.57430(5) 0.0410(3) Uani 1 d . . . .
O13 O 0.0493(9) 0.4880(7) 0.5443(3) 0.118(3) Uani 1 d . . . .
O14 O -0.0398(5) 0.3462(7) 0.55667(18) 0.083(2) Uani 1 d . . . .
O15 O 0.1338(5) 0.3359(7) 0.5755(2) 0.094(3) Uani 1 d . . . .
O16 O -0.0172(5) 0.4423(8) 0.6190(2) 0.101(3) Uani 1 d . . . .
Cl5 Cl 0.71633(12) 0.60764(11) 0.07548(5) 0.0384(3) Uani 1 d . . . .
O17 O 0.7137(9) 0.7148(6) 0.0891(3) 0.106(3) Uani 1 d . . . .
O18 O 0.7464(8) 0.5962(7) 0.0268(2) 0.095(2) Uani 1 d . . . .
O19 O 0.6081(6) 0.5874(7) 0.0834(2) 0.091(2) Uani 1 d . . . .
O20 O 0.7895(7) 0.5276(7) 0.0959(3) 0.094(2) Uani 1 d . . . .
Cl6 Cl 0.71103(10) 0.58281(10) 0.31670(5) 0.0346(3) Uani 1 d . . . .
O21 O 0.7319(5) 0.6836(4) 0.3268(2) 0.0629(14) Uani 1 d . . . .
O22 O 0.7468(4) 0.5032(5) 0.34953(19) 0.0599(13) Uani 1 d . . . .
O23 O 0.5951(4) 0.5943(4) 0.3165(2) 0.0607(14) Uani 1 d . . . .
O24 O 0.7717(4) 0.5442(4) 0.27319(16) 0.0538(11) Uani 1 d . . . .
Cl7 Cl 0.30763(12) 0.45214(11) 0.20717(5) 0.0410(3) Uani 0.60 d C 1 D U
O25 O 0.3627(9) 0.5328(9) 0.1906(5) 0.070(3) Uani 0.60 d C 1 D U
O26 O 0.3799(7) 0.3594(7) 0.2244(3) 0.0487(19) Uani 0.60 d C 1 D U
O27 O 0.2560(14) 0.4216(11) 0.1736(4) 0.093(3) Uani 0.60 d C 1 D U
O28 O 0.2215(8) 0.4940(10) 0.2450(3) 0.083(3) Uani 0.60 d C 1 D U
Cl7A Cl 0.30763(12) 0.45214(11) 0.20717(5) 0.0410(3) Uani 0.40 d D 2 D U
O25A O 0.3559(19) 0.5341(16) 0.2202(9) 0.095(5) Uani 0.40 d D 2 D U
O26A O 0.3284(19) 0.3589(14) 0.2330(7) 0.081(5) Uani 0.40 d D 2 D U
O27A O 0.3547(15) 0.4223(16) 0.1612(4) 0.082(4) Uani 0.40 d D 2 D U
O28A O 0.1927(11) 0.4921(16) 0.2008(7) 0.085(4) Uani 0.40 d D 2 D U
Cl8 Cl 0.0233(5) 0.7833(6) 0.3939(3) 0.0343(13) Uani 0.40 d E 1 D U
O29 O 0.0252(13) 0.8877(10) 0.4133(6) 0.055(4) Uani 0.40 d E 1 D U
O30 O 0.0943(13) 0.7716(17) 0.3503(4) 0.074(4) Uani 0.40 d E 1 D U
O31 O 0.0724(16) 0.6978(14) 0.4218(7) 0.079(5) Uani 0.40 d E 1 D U
O32 O -0.0864(8) 0.7797(12) 0.3902(6) 0.077(4) Uani 0.40 d E 1 D U
Cl8A Cl 0.0583(4) 0.7846(4) 0.39725(16) 0.0403(9) Uani 0.60 d F 2 D U
O29A O -0.0112(11) 0.8791(9) 0.4206(4) 0.079(4) Uani 0.60 d F 2 D U
O30A O 0.0465(9) 0.7871(9) 0.3503(2) 0.059(2) Uani 0.60 d F 2 D U
O31A O 0.0439(9) 0.6840(8) 0.4161(4) 0.056(2) Uani 0.60 d F 2 D U
O32A O 0.1736(7) 0.7857(9) 0.3998(4) 0.076(3) Uani 0.60 d F 2 D U
N1 N 0.2526(3) 0.8726(3) 0.89610(13) 0.0213(7) Uani 1 d . . . .
N2 N 0.2046(3) 0.7537(3) 0.83258(11) 0.0157(7) Uani 1 d . . . .
N3 N 0.2060(3) 0.6795(3) 0.79857(12) 0.0173(7) Uani 1 d . . . .
N4 N 0.2284(3) 0.5012(3) 0.74906(12) 0.0196(7) Uani 1 d . . . .
N5 N 0.3923(3) 0.6846(3) 0.72175(12) 0.0214(7) Uani 1 d . . . .
N6 N 0.4329(3) 0.6675(3) 0.80670(12) 0.0190(7) Uani 1 d . . . .
N7 N 0.4235(3) 0.6667(3) 0.85390(13) 0.0205(7) Uani 1 d . . . .
N8 N 0.3707(3) 0.6266(3) 0.94080(13) 0.0214(7) Uani 1 d . . . .
N9 N 0.0989(3) 0.6803(3) 0.92085(12) 0.0176(7) Uani 1 d . . . .
N10 N 0.2628(3) 0.5397(3) 0.86973(11) 0.0168(7) Uani 1 d . . . .
N11 N 0.3415(3) 0.4882(3) 0.83359(11) 0.0168(7) Uani 1 d . . . .
N12 N 0.5047(3) 0.4384(3) 0.76388(13) 0.0216(7) Uani 1 d . . . .
N13 N 0.6820(3) 0.1796(3) 0.43551(12) 0.0177(7) Uani 1 d . . . .
N14 N 0.6945(3) 0.2371(3) 0.34858(12) 0.0161(7) Uani 1 d . . . .
N15 N 0.7091(3) 0.2403(3) 0.30145(12) 0.0174(7) Uani 1 d . . . .
N16 N 0.6975(3) 0.2179(3) 0.21446(12) 0.0190(7) Uani 1 d . . . .
N17 N 0.9280(3) 0.0842(3) 0.26009(13) 0.0209(7) Uani 1 d . . . .
N18 N 0.7871(3) 0.0175(3) 0.32380(12) 0.0148(6) Uani 1 d . . . .
N19 N 0.7007(3) 0.0118(3) 0.35893(11) 0.0153(6) Uani 1 d . . . .
N20 N 0.5062(3) 0.0259(3) 0.41038(12) 0.0196(7) Uani 1 d . . . .
N21 N 0.4467(3) 0.2998(3) 0.38776(12) 0.0178(7) Uani 1 d . . . .
N22 N 0.5220(3) 0.1526(3) 0.32136(11) 0.0148(6) Uani 1 d . . . .
N23 N 0.5858(3) 0.0850(3) 0.28553(11) 0.0165(7) Uani 1 d . . . .
N24 N 0.7430(3) -0.0601(3) 0.23342(12) 0.0172(7) Uani 1 d . . . .
N25 N 1.0626(8) 0.3010(8) 0.9524(4) 0.090(3) Uani 1 d . . . .
N26 N 1.0650(6) 0.3222(5) 0.8389(3) 0.0653(18) Uani 1 d . . . .
N27 N 0.7002(13) 0.6638(9) 0.4999(6) 0.148(6) Uani 1 d . . . .
N28 N 0.5133(6) 0.9826(5) 0.8045(3) 0.0623(17) Uani 1 d . . . .
N29 N 0.0116(5) 0.3251(5) 0.3509(2) 0.0538(15) Uani 1 d . . . .
N30 N 0.0164(17) 0.9047(11) 0.5587(6) 0.173(8) Uani 1 d . . . .
N31 N 0.3713(6) 0.9183(7) 0.2032(3) 0.0706(19) Uani 1 d . . . .
N32 N 0.2248(7) 0.0494(6) 0.6066(3) 0.0704(19) Uani 1 d . . . .
N33 N 0.3619(5) 0.8840(6) 0.3223(3) 0.0649(18) Uani 1 d . . . .
C1 C 0.5091(5) 0.9194(7) 0.9377(3) 0.0567(19) Uani 1 d . . . .
H1A H 0.5686 0.9484 0.9466 0.085 Uiso 1 calc . . GR .
H1B H 0.4768 0.9640 0.9136 0.085 Uiso 1 calc . . GR .
H1C H 0.5394 0.8443 0.9263 0.085 Uiso 1 calc . . GR .
C2 C 0.4708(7) 0.8580(7) 1.0165(3) 0.067(2) Uani 1 d . . . .
H2A H 0.5390 0.8790 1.0206 0.100 Uiso 1 calc . . R .
H2B H 0.4878 0.7800 1.0093 0.100 Uiso 1 calc . . R .
H2C H 0.4173 0.8741 1.0446 0.100 Uiso 1 calc . . R .
C3 C 0.4215(5) 0.9215(5) 0.9778(2) 0.0466(15) Uani 1 d . . . .
C4 C 0.3118(5) 1.1066(5) 0.9560(2) 0.0456(15) Uani 1 d . . . .
H4A H 0.3774 1.1328 0.9422 0.055 Uiso 1 calc . . R .
H4B H 0.2518 1.1706 0.9674 0.055 Uiso 1 calc . . R .
C5 C 0.3412(5) 1.0344(5) 0.9951(2) 0.0455(15) Uani 1 d . . . .
H5 H 0.3633 1.0703 1.0207 0.055 Uiso 1 calc . . R .
C6 C 0.2486(5) 0.9738(5) 1.0091(2) 0.0431(14) Uani 1 d . . . .
H6A H 0.1740 1.0147 1.0038 0.052 Uiso 1 calc . . R .
H6B H 0.2466 0.9443 1.0401 0.052 Uiso 1 calc . . R .
C7 C 0.3112(5) 0.8895(4) 0.97054(19) 0.0330(11) Uani 1 d . . . .
H7 H 0.3087 0.8121 0.9763 0.040 Uiso 1 calc . . R .
C8 C 0.2791(4) 0.9343(4) 0.92673(17) 0.0270(10) Uani 1 d . . . .
C9 C 0.2744(4) 1.0465(4) 0.92049(19) 0.0316(11) Uani 1 d . . . .
C10 C 0.2353(5) 1.0955(4) 0.8819(2) 0.0358(12) Uani 1 d . . . .
H10 H 0.2298 1.1708 0.8771 0.043 Uiso 1 calc . . R .
C11 C 0.2049(4) 1.0330(4) 0.85060(19) 0.0316(11) Uani 1 d . . . .
H11 H 0.1757 1.0651 0.8246 0.038 Uiso 1 calc . . R .
C12 C 0.2177(4) 0.9231(4) 0.85797(16) 0.0233(9) Uani 1 d . . . .
C13 C 0.1963(3) 0.8541(4) 0.82303(15) 0.0198(8) Uani 1 d . . . .
H13 H 0.1774 0.8822 0.7948 0.024 Uiso 1 calc . . R .
C14 C 0.1151(4) 0.6569(4) 0.79222(14) 0.0217(9) Uani 1 d . . . .
H14 H 0.0450 0.7010 0.8051 0.026 Uiso 1 calc . . R .
C15 C 0.1241(4) 0.5609(4) 0.76449(15) 0.0222(9) Uani 1 d . . . .
C16 C 0.0288(4) 0.5312(4) 0.75686(18) 0.0304(10) Uani 1 d . . . .
H16 H -0.0427 0.5755 0.7678 0.036 Uiso 1 calc . . R .
C17 C 0.0408(5) 0.4348(5) 0.7328(2) 0.0363(12) Uani 1 d . . . .
H17 H -0.0232 0.4127 0.7271 0.044 Uiso 1 calc . . R .
C18 C 0.1446(5) 0.3713(4) 0.71743(18) 0.0315(11) Uani 1 d . . . .
C19 C 0.2376(4) 0.4105(4) 0.72500(15) 0.0239(9) Uani 1 d . . . .
C20 C 0.3489(4) 0.3442(4) 0.70261(16) 0.0282(10) Uani 1 d . . . .
H20 H 0.4147 0.3735 0.7056 0.034 Uiso 1 calc . . R .
C21 C 0.3355(5) 0.3139(5) 0.65338(18) 0.0377(12) Uani 1 d . . . .
H21A H 0.2815 0.3696 0.6394 0.045 Uiso 1 calc . . R .
H21B H 0.4065 0.2901 0.6325 0.045 Uiso 1 calc . . R .
C22 C 0.2882(6) 0.2197(5) 0.6749(2) 0.0442(14) Uani 1 d . . . .
H22 H 0.3073 0.1510 0.6563 0.053 Uiso 1 calc . . R .
C23 C 0.1662(6) 0.2647(5) 0.6919(3) 0.0493(16) Uani 1 d . . . .
H23A H 0.1249 0.2752 0.6658 0.059 Uiso 1 calc . . R .
H23B H 0.1381 0.2115 0.7122 0.059 Uiso 1 calc . . R .
C24 C 0.3586(5) 0.2211(4) 0.7143(2) 0.0381(12) Uani 1 d . . . .
C25 C 0.3131(6) 0.1926(5) 0.7617(2) 0.0474(15) Uani 1 d . . . .
H25A H 0.3243 0.1136 0.7637 0.071 Uiso 1 calc . . R .
H25B H 0.2336 0.2270 0.7683 0.071 Uiso 1 calc . . R .
H25C H 0.3517 0.2188 0.7838 0.071 Uiso 1 calc . . R .
C26 C 0.4788(5) 0.1544(5) 0.7017(3) 0.0467(15) Uani 1 d . . . .
H26A H 0.4827 0.0781 0.7090 0.070 Uiso 1 calc . . R .
H26B H 0.5270 0.1824 0.7191 0.070 Uiso 1 calc . . R .
H26C H 0.5035 0.1604 0.6691 0.070 Uiso 1 calc . . R .
C27 C 0.1421(5) 0.8000(5) 0.6684(2) 0.0416(13) Uani 1 d . . . .
H27A H 0.0804 0.8379 0.6531 0.062 Uiso 1 calc . . R .
H27B H 0.1916 0.8481 0.6708 0.062 Uiso 1 calc . . R .
H27C H 0.1129 0.7797 0.6989 0.062 Uiso 1 calc . . R .
C28 C 0.1273(6) 0.6295(6) 0.6314(2) 0.0479(15) Uani 1 d . . . .
H28A H 0.0637 0.6757 0.6196 0.072 Uiso 1 calc . . R .
H28B H 0.1012 0.5962 0.6596 0.072 Uiso 1 calc . . R .
H28C H 0.1665 0.5724 0.6089 0.072 Uiso 1 calc . . R .
C29 C 0.2060(5) 0.6984(5) 0.64105(18) 0.0358(12) Uani 1 d . . . .
C30 C 0.3557(6) 0.7947(5) 0.60524(19) 0.0427(14) Uani 1 d . . . .
H30A H 0.4201 0.7863 0.5807 0.051 Uiso 1 calc . . R .
H30B H 0.3077 0.8686 0.6035 0.051 Uiso 1 calc . . R .
C31 C 0.2899(5) 0.7095(4) 0.59820(17) 0.0363(12) Uani 1 d . . . .
H31 H 0.2613 0.7122 0.5685 0.044 Uiso 1 calc . . R .
C32 C 0.3637(6) 0.5975(5) 0.60970(17) 0.0387(13) Uani 1 d . . . .
H32A H 0.3456 0.5338 0.5966 0.046 Uiso 1 calc . . R .
H32B H 0.4445 0.5929 0.6038 0.046 Uiso 1 calc . . R .
C33 C 0.3094(5) 0.6254(4) 0.65990(16) 0.0281(10) Uani 1 d . . . .
H33 H 0.2954 0.5630 0.6790 0.034 Uiso 1 calc . . R .
C34 C 0.3689(4) 0.6979(4) 0.67942(16) 0.0273(10) Uani 1 d . . . .
C35 C 0.3961(5) 0.7819(4) 0.65093(17) 0.0351(12) Uani 1 d . . . .
C36 C 0.4517(6) 0.8502(5) 0.66763(19) 0.0414(13) Uani 1 d . . . .
H36 H 0.4727 0.9060 0.6492 0.050 Uiso 1 calc . . R .
C37 C 0.4770(5) 0.8371(5) 0.71151(19) 0.0373(12) Uani 1 d . . . .
H37 H 0.5149 0.8843 0.7234 0.045 Uiso 1 calc . . R .
C38 C 0.4470(4) 0.7559(4) 0.73752(16) 0.0267(10) Uani 1 d . . . .
C39 C 0.4625(4) 0.7467(4) 0.78473(16) 0.0254(9) Uani 1 d . . . .
H39 H 0.4931 0.7968 0.7989 0.030 Uiso 1 calc . . R .
C40 C 0.5037(4) 0.6168(4) 0.87338(15) 0.0198(8) Uani 1 d . . . .
H40 H 0.5764 0.5922 0.8570 0.024 Uiso 1 calc . . R .
C41 C 0.4798(4) 0.5989(4) 0.92165(15) 0.0220(9) Uani 1 d . . . .
C42 C 0.5640(4) 0.5491(4) 0.94540(17) 0.0270(10) Uani 1 d . . . .
H42 H 0.6393 0.5334 0.9312 0.032 Uiso 1 calc . . R .
C43 C 0.5361(4) 0.5224(5) 0.99058(18) 0.0328(11) Uani 1 d . . . .
H43 H 0.5926 0.4877 1.0075 0.039 Uiso 1 calc . . R .
C44 C 0.4281(4) 0.5462(4) 1.01045(16) 0.0295(10) Uani 1 d . . . .
C45 C 0.3456(4) 0.6024(4) 0.98413(15) 0.0214(9) Uani 1 d . . . .
C46 C 0.2291(4) 0.6316(4) 1.00839(15) 0.0265(10) Uani 1 d . . . .
H46 H 0.1722 0.6762 0.9912 0.032 Uiso 1 calc . . R .
C47 C 0.2323(5) 0.6752(5) 1.05682(17) 0.0373(12) Uani 1 d . . . .
H47A H 0.2912 0.7143 1.0581 0.045 Uiso 1 calc . . R .
H47B H 0.1596 0.7171 1.0726 0.045 Uiso 1 calc . . R .
C48 C 0.2631(5) 0.5547(5) 1.07039(17) 0.0394(13) Uani 1 d . . . .
H48 H 0.2320 0.5390 1.1021 0.047 Uiso 1 calc . . R .
C49 C 0.3872(5) 0.5127(6) 1.05748(18) 0.0409(13) Uani 1 d . . . .
H49A H 0.4252 0.5409 1.0797 0.049 Uiso 1 calc . . R .
H49B H 0.4064 0.4324 1.0588 0.049 Uiso 1 calc . . R .
C50 C 0.1998(5) 0.5285(5) 1.03229(17) 0.0337(11) Uani 1 d . . . .
C51 C 0.2418(5) 0.4200(5) 1.0069(2) 0.0417(13) Uani 1 d . . . .
H51A H 0.2182 0.3630 1.0257 0.063 Uiso 1 calc . . R .
H51B H 0.3230 0.4029 1.0003 0.063 Uiso 1 calc . . R .
H51C H 0.2113 0.4240 0.9783 0.063 Uiso 1 calc . . R .
C52 C 0.0754(5) 0.5468(6) 1.0481(2) 0.0479(15) Uani 1 d . . . .
H52A H 0.0597 0.4813 1.0628 0.072 Uiso 1 calc . . R .
H52B H 0.0360 0.5625 1.0218 0.072 Uiso 1 calc . . R .
H52C H 0.0504 0.6083 1.0698 0.072 Uiso 1 calc . . R .
C53 C -0.0989(5) 0.9485(5) 0.90179(18) 0.0331(11) Uani 1 d . . . .
H53A H -0.1578 1.0128 0.8978 0.050 Uiso 1 calc . . R .
H53B H -0.1248 0.8827 0.8977 0.050 Uiso 1 calc . . R .
H53C H -0.0332 0.9481 0.8792 0.050 Uiso 1 calc . . R .
C54 C -0.0491(5) 1.0614(4) 0.9582(2) 0.0373(12) Uani 1 d . . . .
H54A H -0.1091 1.1184 0.9491 0.056 Uiso 1 calc . . R .
H54B H 0.0219 1.0671 0.9407 0.056 Uiso 1 calc . . R .
H54C H -0.0470 1.0702 0.9907 0.056 Uiso 1 calc . . R .
C55 C -0.0691(4) 0.9514(4) 0.94936(16) 0.0260(10) Uani 1 d . . . .
C56 C -0.1885(4) 0.8196(4) 0.97746(18) 0.0310(10) Uani 1 d . . . .
H56A H -0.2252 0.7910 1.0052 0.037 Uiso 1 calc . . R .
H56B H -0.2443 0.8436 0.9569 0.037 Uiso 1 calc . . R .
C57 C -0.1465(4) 0.9163(4) 0.99032(16) 0.0275(10) Uani 1 d . . . .
H57 H -0.2035 0.9768 1.0075 0.033 Uiso 1 calc . . R .
C58 C -0.0416(4) 0.8705(4) 1.01284(16) 0.0291(10) Uani 1 d . . . .
H58A H -0.0418 0.8017 1.0290 0.035 Uiso 1 calc . . R .
H58B H -0.0218 0.9242 1.0319 0.035 Uiso 1 calc . . R .
C59 C 0.0245(4) 0.8554(4) 0.96328(15) 0.0219(9) Uani 1 d . . . .
H59 H 0.1012 0.8674 0.9592 0.026 Uiso 1 calc . . R .
C60 C 0.0126(4) 0.7510(4) 0.94464(14) 0.0198(8) Uani 1 d . . . .
C61 C -0.0956(4) 0.7306(4) 0.95424(15) 0.0240(9) Uani 1 d . . . .
C62 C -0.1115(4) 0.6335(5) 0.94019(18) 0.0315(11) Uani 1 d . . . .
H62 H -0.1826 0.6180 0.9463 0.038 Uiso 1 calc . . R .
C63 C -0.0212(4) 0.5581(4) 0.91669(17) 0.0288(10) Uani 1 d . . . .
H63 H -0.0293 0.4896 0.9072 0.035 Uiso 1 calc . . R .
C64 C 0.0803(4) 0.5848(4) 0.90744(15) 0.0203(8) Uani 1 d . . . .
C65 C 0.1710(4) 0.5116(4) 0.87876(14) 0.0195(8) Uani 1 d . . . .
H65 H 0.1622 0.4452 0.8672 0.023 Uiso 1 calc . . R .
C66 C 0.4241(4) 0.4132(4) 0.84100(14) 0.0204(8) Uani 1 d . . . .
H66 H 0.4269 0.3801 0.8698 0.025 Uiso 1 calc . . R .
C67 C 0.5150(4) 0.3802(4) 0.80281(15) 0.0241(9) Uani 1 d . . . .
C68 C 0.6046(4) 0.2979(4) 0.80759(17) 0.0311(11) Uani 1 d . . . .
H68 H 0.6079 0.2603 0.8354 0.037 Uiso 1 calc . . R .
C69 C 0.6923(5) 0.2688(5) 0.77107(19) 0.0357(12) Uani 1 d . . . .
H69 H 0.7551 0.2112 0.7736 0.043 Uiso 1 calc . . R .
C70 C 0.6845(4) 0.3258(4) 0.73188(17) 0.0273(10) Uani 1 d . . . .
C71 C 0.5873(4) 0.4104(4) 0.72907(16) 0.0232(9) Uani 1 d . . . .
C72 C 0.5836(4) 0.4648(4) 0.68389(15) 0.0271(10) Uani 1 d . . . .
H72 H 0.5144 0.5212 0.6808 0.033 Uiso 1 calc . . R .
C73 C 0.6225(4) 0.3728(5) 0.64634(17) 0.0326(11) Uani 1 d . . . .
H73A H 0.6028 0.3036 0.6555 0.039 Uiso 1 calc . . R .
H73B H 0.6016 0.3953 0.6162 0.039 Uiso 1 calc . . R .
C74 C 0.7419(4) 0.3757(5) 0.65129(17) 0.0335(11) Uani 1 d . . . .
H74 H 0.7965 0.3628 0.6226 0.040 Uiso 1 calc . . R .
C75 C 0.7752(4) 0.3029(5) 0.69093(18) 0.0342(11) Uani 1 d . . . .
H75A H 0.7899 0.2257 0.6813 0.041 Uiso 1 calc . . R .
H75B H 0.8444 0.3159 0.6994 0.041 Uiso 1 calc . . R .
C76 C 0.6969(4) 0.4966(4) 0.66723(17) 0.0317(11) Uani 1 d . . . .
C77 C 0.6884(5) 0.5717(5) 0.6266(2) 0.0439(14) Uani 1 d . . . .
H77A H 0.7600 0.5898 0.6170 0.066 Uiso 1 calc . . R .
H77B H 0.6312 0.6386 0.6354 0.066 Uiso 1 calc . . R .
H77C H 0.6687 0.5351 0.6015 0.066 Uiso 1 calc . . R .
C78 C 0.7507(5) 0.5443(5) 0.7021(2) 0.0416(13) Uani 1 d . . . .
H78A H 0.8200 0.5603 0.6871 0.062 Uiso 1 calc . . R .
H78B H 0.7666 0.4918 0.7261 0.062 Uiso 1 calc . . R .
H78C H 0.7001 0.6115 0.7154 0.062 Uiso 1 calc . . R .
C79 C 0.7497(5) -0.0773(5) 0.5033(2) 0.0401(12) Uani 1 d . . . .
H79A H 0.7310 -0.1222 0.4805 0.060 Uiso 1 calc . . R .
H79B H 0.7876 -0.1244 0.5253 0.060 Uiso 1 calc . . R .
H79C H 0.7986 -0.0334 0.4881 0.060 Uiso 1 calc . . R .
C80 C 0.5600(5) -0.0719(5) 0.5439(2) 0.0420(13) Uani 1 d . . . .
H80A H 0.5583 -0.1212 0.5191 0.063 Uiso 1 calc . . R .
H80B H 0.4860 -0.0241 0.5526 0.063 Uiso 1 calc . . R .
H80C H 0.5826 -0.1143 0.5701 0.063 Uiso 1 calc . . R .
C81 C 0.6436(5) -0.0025(4) 0.52785(17) 0.0311(11) Uani 1 d . . . .
C82 C 0.7511(5) 0.1255(5) 0.55408(18) 0.0338(11) Uani 1 d . . . .
H82A H 0.8195 0.0693 0.5571 0.041 Uiso 1 calc . . R .
H82B H 0.7456 0.1860 0.5756 0.041 Uiso 1 calc . . R .
C83 C 0.6509(5) 0.0773(5) 0.56625(17) 0.0365(12) Uani 1 d . . . .
H83 H 0.6392 0.0505 0.5980 0.044 Uiso 1 calc . . R .
C84 C 0.5497(4) 0.1575(5) 0.55122(16) 0.0319(11) Uani 1 d . . . .
H84A H 0.5528 0.2348 0.5523 0.038 Uiso 1 calc . . R .
H84B H 0.4770 0.1473 0.5663 0.038 Uiso 1 calc . . R .
C85 C 0.5895(4) 0.1017(4) 0.50318(15) 0.0254(9) Uani 1 d . . . .
H85 H 0.5300 0.0951 0.4853 0.030 Uiso 1 calc . . R .
C86 C 0.6791(4) 0.1509(4) 0.47923(15) 0.0201(8) Uani 1 d . . . .
C87 C 0.7586(4) 0.1671(4) 0.50571(16) 0.0238(9) Uani 1 d . . . .
C88 C 0.8385(4) 0.2188(4) 0.48649(18) 0.0299(10) Uani 1 d . . . .
H88 H 0.8917 0.2322 0.5038 0.036 Uiso 1 calc . . R .
C89 C 0.8413(4) 0.2507(4) 0.44234(17) 0.0295(10) Uani 1 d . . . .
H89 H 0.8958 0.2871 0.4289 0.035 Uiso 1 calc . . R .
C90 C 0.7640(4) 0.2296(4) 0.41741(15) 0.0215(8) Uani 1 d . . . .
C91 C 0.7698(4) 0.2552(4) 0.36991(15) 0.0193(8) Uani 1 d . . . .
H91 H 0.8280 0.2848 0.3548 0.023 Uiso 1 calc . . R .
C92 C 0.6681(4) 0.3284(4) 0.28178(15) 0.0195(8) Uani 1 d . . . .
H92 H 0.6407 0.3956 0.2981 0.023 Uiso 1 calc . . R .
C93 C 0.6655(4) 0.3204(4) 0.23341(15) 0.0209(8) Uani 1 d . . . .
C94 C 0.6269(4) 0.4126(4) 0.20986(16) 0.0267(9) Uani 1 d . . . .
H94 H 0.6092 0.4822 0.2243 0.032 Uiso 1 calc . . R .
C95 C 0.6143(4) 0.4025(4) 0.16471(17) 0.0306(10) Uani 1 d . . . .
H95 H 0.5868 0.4646 0.1478 0.037 Uiso 1 calc . . R .
C96 C 0.6426(4) 0.3002(4) 0.14505(16) 0.0286(10) Uani 1 d . . . .
C97 C 0.6864(4) 0.2099(4) 0.17048(15) 0.0213(8) Uani 1 d . . . .
C98 C 0.7204(4) 0.1024(4) 0.14602(15) 0.0254(9) Uani 1 d . . . .
H98 H 0.7567 0.0392 0.1634 0.030 Uiso 1 calc . . R .
C99 C 0.7836(5) 0.1191(5) 0.09824(17) 0.0362(12) Uani 1 d . . . .
H99A H 0.8260 0.1759 0.0975 0.043 Uiso 1 calc . . R .
H99B H 0.8294 0.0512 0.0827 0.043 Uiso 1 calc . . R .
C100 C 0.6672(6) 0.1585(5) 0.08369(17) 0.0415(14) Uani 1 d . . . .
H100 H 0.6621 0.1389 0.0518 0.050 Uiso 1 calc . . R .
C101 C 0.6240(6) 0.2787(5) 0.09687(17) 0.0405(13) Uani 1 d . . . .
H10A H 0.5438 0.3013 0.0950 0.049 Uiso 1 calc . . R .
H10B H 0.6628 0.3224 0.0752 0.049 Uiso 1 calc . . R .
C102 C 0.6227(5) 0.0856(5) 0.12154(18) 0.0363(12) Uani 1 d . . . .
C103 C 0.5058(5) 0.1225(6) 0.1459(2) 0.0488(15) Uani 1 d . . . .
H10C H 0.4542 0.1069 0.1268 0.073 Uiso 1 calc . . R .
H10D H 0.4887 0.2009 0.1523 0.073 Uiso 1 calc . . R .
H10E H 0.4981 0.0839 0.1746 0.073 Uiso 1 calc . . R .
C104 C 0.6437(6) -0.0330(5) 0.1055(2) 0.0481(15) Uani 1 d . . . .
H10F H 0.5823 -0.0418 0.0903 0.072 Uiso 1 calc . . R .
H10G H 0.6489 -0.0806 0.1317 0.072 Uiso 1 calc . . R .
H10H H 0.7133 -0.0523 0.0841 0.072 Uiso 1 calc . . R .
C105 C 0.9852(6) 0.3549(5) 0.2214(3) 0.0511(17) Uani 1 d . . . .
H10I H 1.0101 0.4210 0.2128 0.077 Uiso 1 calc . . R .
H10J H 1.0270 0.3174 0.2446 0.077 Uiso 1 calc . . R .
H10K H 0.9059 0.3743 0.2336 0.077 Uiso 1 calc . . R .
C106 C 0.9511(6) 0.3439(6) 0.1413(3) 0.0577(19) Uani 1 d . . . .
H10L H 0.9727 0.4132 0.1375 0.087 Uiso 1 calc . . R .
H10M H 0.8701 0.3577 0.1487 0.087 Uiso 1 calc . . R .
H10N H 0.9763 0.3007 0.1129 0.087 Uiso 1 calc . . R .
C107 C 1.0047(5) 0.2809(5) 0.1801(2) 0.0399(13) Uani 1 d . . . .
C108 C 1.1838(5) 0.1670(5) 0.2027(2) 0.0398(13) Uani 1 d . . . .
H10O H 1.2537 0.1132 0.1915 0.048 Uiso 1 calc . . R .
H10P H 1.2028 0.2281 0.2175 0.048 Uiso 1 calc . . R .
C109 C 1.1237(5) 0.2090(5) 0.1629(2) 0.0421(14) Uani 1 d . . . .
H109 H 1.1682 0.2407 0.1378 0.051 Uiso 1 calc . . R .
C110 C 1.0690(5) 0.1216(5) 0.1477(2) 0.0412(13) Uani 1 d . . . .
H11A H 1.1094 0.0460 0.1525 0.049 Uiso 1 calc . . R .
H11B H 1.0501 0.1307 0.1165 0.049 Uiso 1 calc . . R .
C111 C 0.9700(4) 0.1684(4) 0.18605(18) 0.0310(11) Uani 1 d . . . .
H111 H 0.8942 0.1677 0.1797 0.037 Uiso 1 calc . . R .
C112 C 1.0002(4) 0.1212(4) 0.22979(16) 0.0239(9) Uani 1 d . . . .
C113 C 1.1114(4) 0.1147(4) 0.23708(18) 0.0294(10) Uani 1 d . . . .
C114 C 1.1471(4) 0.0652(5) 0.27498(19) 0.0320(11) Uani 1 d . . . .
H114 H 1.2213 0.0590 0.2800 0.038 Uiso 1 calc . . R .
C115 C 1.0746(4) 0.0243(4) 0.30596(17) 0.0268(10) Uani 1 d . . . .
H115 H 1.0985 -0.0117 0.3322 0.032 Uiso 1 calc . . R .
C116 C 0.9664(4) 0.0366(4) 0.29824(15) 0.0204(8) Uani 1 d . . . .
C117 C 0.8847(4) 0.0056(3) 0.33300(14) 0.0184(8) Uani 1 d . . . .
H117 H 0.9037 -0.0223 0.3613 0.022 Uiso 1 calc . . R .
C118 C 0.6753(4) -0.0792(4) 0.36758(15) 0.0207(8) Uani 1 d . . . .
H118 H 0.7223 -0.1459 0.3553 0.025 Uiso 1 calc . . R .
C119 C 0.5713(4) -0.0753(4) 0.39698(15) 0.0234(9) Uani 1 d . . . .
C120 C 0.5371(5) -0.1694(4) 0.4076(2) 0.0370(12) Uani 1 d . . . .
H120 H 0.5842 -0.2381 0.3976 0.044 Uiso 1 calc . . R .
C121 C 0.4344(5) -0.1630(5) 0.4326(2) 0.0418(14) Uani 1 d . . . .
H121 H 0.4106 -0.2275 0.4407 0.050 Uiso 1 calc . . R .
C122 C 0.4069(4) 0.0305(4) 0.43488(15) 0.0225(9) Uani 1 d . . . .
C123 C 0.3664(4) -0.0636(4) 0.44605(18) 0.0318(11) Uani 1 d . . . .
C124 C 0.3332(4) 0.1355(4) 0.45364(15) 0.0233(9) Uani 1 d . . . .
H124 H 0.3640 0.2011 0.4479 0.028 Uiso 1 calc . . R .
C125 C 0.2854(4) 0.1182(5) 0.50395(18) 0.0336(11) Uani 1 d . . . .
H12A H 0.3364 0.0644 0.5201 0.040 Uiso 1 calc . . R .
H12B H 0.2546 0.1864 0.5222 0.040 Uiso 1 calc . . R .
C126 C 0.1982(4) 0.0727(5) 0.4850(2) 0.0405(13) Uani 1 d . . . .
H126 H 0.1227 0.0891 0.5036 0.049 Uiso 1 calc . . R .
C127 C 0.2496(5) -0.0483(5) 0.4724(2) 0.0477(16) Uani 1 d . . . .
H12C H 0.2523 -0.0912 0.5004 0.057 Uiso 1 calc . . R .
H12D H 0.2026 -0.0753 0.4536 0.057 Uiso 1 calc . . R .
C128 C 0.2128(4) 0.1463(4) 0.44290(18) 0.0311(11) Uani 1 d . . . .
C129 C 0.1979(5) 0.1077(6) 0.3966(2) 0.0483(16) Uani 1 d . . . .
H12E H 0.1186 0.1194 0.3949 0.072 Uiso 1 calc . . R .
H12F H 0.2337 0.0301 0.3923 0.072 Uiso 1 calc . . R .
H12G H 0.2320 0.1487 0.3727 0.072 Uiso 1 calc . . R .
C130 C 0.1420(4) 0.2631(5) 0.4521(2) 0.0393(13) Uani 1 d . . . .
H13A H 0.0674 0.2677 0.4450 0.059 Uiso 1 calc . . R .
H13B H 0.1765 0.3132 0.4329 0.059 Uiso 1 calc . . R .
H13C H 0.1371 0.2829 0.4841 0.059 Uiso 1 calc . . R .
C131 C 0.5407(5) 0.5292(5) 0.4357(2) 0.0384(12) Uani 1 d . . . .
H13D H 0.5563 0.5955 0.4467 0.058 Uiso 1 calc . . R .
H13E H 0.4918 0.5478 0.4126 0.058 Uiso 1 calc . . R .
H13F H 0.6104 0.4794 0.4223 0.058 Uiso 1 calc . . R .
C132 C 0.5540(5) 0.4603(4) 0.51329(18) 0.0340(11) Uani 1 d . . . .
H13G H 0.5732 0.5288 0.5191 0.051 Uiso 1 calc . . R .
H13H H 0.6220 0.4035 0.5046 0.051 Uiso 1 calc . . R .
H13I H 0.5113 0.4391 0.5409 0.051 Uiso 1 calc . . R .
C133 C 0.4846(4) 0.4750(4) 0.47487(16) 0.0266(10) Uani 1 d . . . .
C134 C 0.2912(5) 0.5563(5) 0.45357(19) 0.0372(12) Uani 1 d . . . .
H13J H 0.2109 0.5681 0.4650 0.045 Uiso 1 calc . . R .
H13K H 0.3052 0.6260 0.4417 0.045 Uiso 1 calc . . R .
C135 C 0.3581(5) 0.5197(4) 0.49278(18) 0.0342(11) Uani 1 d . . . .
H135 H 0.3402 0.5709 0.5196 0.041 Uiso 1 calc . . R .
C136 C 0.3513(4) 0.4013(5) 0.50365(16) 0.0293(10) Uani 1 d . . . .
H13L H 0.2823 0.3835 0.4975 0.035 Uiso 1 calc . . R .
H13M H 0.3679 0.3778 0.5342 0.035 Uiso 1 calc . . R .
C137 C 0.4521(4) 0.3666(4) 0.46458(15) 0.0214(9) Uani 1 d . . . .
H137 H 0.5075 0.2975 0.4689 0.026 Uiso 1 calc . . R .
C138 C 0.4083(4) 0.3767(4) 0.42055(15) 0.0219(9) Uani 1 d . . . .
C139 C 0.3244(4) 0.4708(4) 0.41555(17) 0.0284(10) Uani 1 d . . . .
C140 C 0.2774(5) 0.4827(5) 0.37655(19) 0.0358(12) Uani 1 d . . . .
H140 H 0.2195 0.5446 0.3730 0.043 Uiso 1 calc . . R .
C141 C 0.3152(4) 0.4036(4) 0.34234(17) 0.0311(11) Uani 1 d . . . .
H141 H 0.2840 0.4102 0.3150 0.037 Uiso 1 calc . . R .
C142 C 0.3999(4) 0.3146(4) 0.34904(15) 0.0219(9) Uani 1 d . . . .
C143 C 0.4475(4) 0.2337(4) 0.31272(15) 0.0216(9) Uani 1 d . . . .
H143 H 0.4237 0.2414 0.2838 0.026 Uiso 1 calc . . R .
C144 C 0.5610(4) -0.0028(4) 0.27657(15) 0.0222(9) Uani 1 d . . . .
H144 H 0.4910 -0.0157 0.2889 0.027 Uiso 1 calc . . R .
C145 C 0.6419(4) -0.0832(4) 0.24705(15) 0.0230(9) Uani 1 d . . . .
C146 C 0.6191(4) -0.1800(4) 0.23675(18) 0.0297(10) Uani 1 d . . . .
H146 H 0.5477 -0.1924 0.2468 0.036 Uiso 1 calc . . R .
C147 C 0.7007(4) -0.2595(4) 0.21161(18) 0.0309(10) Uani 1 d . . . .
H147 H 0.6862 -0.3267 0.2040 0.037 Uiso 1 calc . . R .
C148 C 0.8038(4) -0.2386(4) 0.19785(15) 0.0252(9) Uani 1 d . . . .
C149 C 0.8207(4) -0.1361(4) 0.20852(14) 0.0196(8) Uani 1 d . . . .
C150 C 0.9314(4) -0.1167(4) 0.18958(15) 0.0225(9) Uani 1 d . . . .
H150 H 0.9424 -0.0424 0.1946 0.027 Uiso 1 calc . . R .
C151 C 0.9624(5) -0.1633(4) 0.13978(17) 0.0326(11) Uani 1 d . . . .
H15A H 0.8982 -0.1571 0.1235 0.039 Uiso 1 calc . . R .
H15B H 1.0227 -0.1368 0.1212 0.039 Uiso 1 calc . . R .
C152 C 1.0014(4) -0.2762(4) 0.16095(16) 0.0294(10) Uani 1 d . . . .
H152 H 1.0682 -0.3260 0.1434 0.035 Uiso 1 calc . . R .
C153 C 0.9001(4) -0.3236(4) 0.17338(17) 0.0295(10) Uani 1 d . . . .
H15C H 0.8791 -0.3490 0.1454 0.035 Uiso 1 calc . . R .
H15D H 0.9183 -0.3869 0.1932 0.035 Uiso 1 calc . . R .
C154 C 1.0232(4) -0.2155(4) 0.20241(16) 0.0239(9) Uani 1 d . . . .
C155 C 1.0072(5) -0.2625(4) 0.24933(18) 0.0319(11) Uani 1 d . . . .
H15E H 1.0709 -0.3230 0.2523 0.048 Uiso 1 calc . . R .
H15F H 0.9392 -0.2890 0.2537 0.048 Uiso 1 calc . . R .
H15G H 1.0013 -0.2061 0.2724 0.048 Uiso 1 calc . . R .
C156 C 1.1386(4) -0.1915(5) 0.1936(2) 0.0360(12) Uani 1 d . . . .
H15H H 1.1937 -0.2545 0.2019 0.054 Uiso 1 calc . . R .
H15I H 1.1387 -0.1279 0.2119 0.054 Uiso 1 calc . . R .
H15J H 1.1572 -0.1768 0.1613 0.054 Uiso 1 calc . . R .
C157 C 0.9800(9) 0.3186(7) 0.9799(3) 0.069(2) Uani 1 d . . . .
C158 C 0.8826(10) 0.3398(8) 1.0084(4) 0.082(3) Uani 1 d . . . .
H15K H 0.8261 0.3185 0.9935 0.123 Uiso 1 calc . . GR .
H15L H 0.8594 0.4177 1.0160 0.123 Uiso 1 calc . . GR .
H15M H 0.8915 0.2985 1.0362 0.123 Uiso 1 calc . . GR .
C159 C 0.9776(6) 0.3087(5) 0.8495(2) 0.0433(14) Uani 1 d . . . .
C160 C 0.8655(7) 0.2962(7) 0.8633(3) 0.0627(19) Uani 1 d . . . .
H16A H 0.8201 0.3248 0.8398 0.094 Uiso 1 calc . . GR .
H16B H 0.8335 0.3363 0.8920 0.094 Uiso 1 calc . . GR .
H16C H 0.8671 0.2190 0.8675 0.094 Uiso 1 calc . . GR .
C161 C 0.7781(10) 0.6093(8) 0.4826(5) 0.086(3) Uani 1 d . . . .
C162 C 0.8730(11) 0.5373(10) 0.4594(4) 0.098(4) Uani 1 d . . . .
H16D H 0.9218 0.5790 0.4424 0.147 Uiso 1 calc . . GR .
H16E H 0.8507 0.4912 0.4382 0.147 Uiso 1 calc . . GR .
H16F H 0.9128 0.4917 0.4814 0.147 Uiso 1 calc . . GR .
C163 C 0.5958(6) 0.9860(5) 0.8140(2) 0.0443(14) Uani 1 d . . . .
C164 C 0.6997(7) 0.9885(6) 0.8268(5) 0.082(3) Uani 1 d . . . .
H16G H 0.7450 1.0157 0.8016 0.123 Uiso 1 calc . . GR .
H16H H 0.7383 0.9149 0.8341 0.123 Uiso 1 calc . . GR .
H16I H 0.6875 1.0365 0.8536 0.123 Uiso 1 calc . . GR .
C165 C 0.0130(5) 0.4120(6) 0.3387(2) 0.0439(14) Uani 1 d . . . .
C166 C 0.0138(6) 0.5200(6) 0.3227(3) 0.0563(18) Uani 1 d . . . .
H16J H 0.0906 0.5259 0.3142 0.084 Uiso 1 calc . . GR .
H16K H -0.0242 0.5735 0.3469 0.084 Uiso 1 calc . . GR .
H16L H -0.0245 0.5338 0.2961 0.084 Uiso 1 calc . . GR .
C167 C 0.0092(9) 0.8262(9) 0.5445(4) 0.079(3) Uani 1 d . . . .
C168 C 0.0011(14) 0.7331(10) 0.5271(4) 0.126(6) Uani 1 d . . . .
H16M H -0.0435 0.7482 0.5024 0.189 Uiso 1 calc . . GR .
H16N H -0.0345 0.6928 0.5508 0.189 Uiso 1 calc . . GR .
H16O H 0.0754 0.6895 0.5151 0.189 Uiso 1 calc . . GR .
C169 C 0.3984(6) 0.8446(7) 0.1782(3) 0.0564(18) Uani 1 d . . . .
C170 C 0.4333(8) 0.7525(9) 0.1480(4) 0.081(3) Uani 1 d . . . .
H17A H 0.4099 0.7726 0.1185 0.121 Uiso 1 calc . . GR .
H17B H 0.3997 0.6941 0.1607 0.121 Uiso 1 calc . . GR .
H17C H 0.5143 0.7273 0.1441 0.121 Uiso 1 calc . . GR .
C171 C 0.1291(7) 0.0785(6) 0.6135(2) 0.0509(16) Uani 1 d . . . .
C172 C 0.0119(8) 0.1158(8) 0.6226(3) 0.068(2) Uani 1 d . . . .
H17D H -0.0224 0.0641 0.6096 0.102 Uiso 1 calc . . GR .
H17E H -0.0106 0.1871 0.6091 0.102 Uiso 1 calc . . GR .
H17F H -0.0123 0.1220 0.6556 0.102 Uiso 1 calc . . GR .
C173 C 0.3471(5) 0.8034(6) 0.3117(2) 0.0469(15) Uani 1 d . . . .
C174 C 0.3304(8) 0.7014(7) 0.2966(4) 0.071(2) Uani 1 d . . . .
H17G H 0.3269 0.7039 0.2639 0.107 Uiso 1 calc . . GR .
H17H H 0.2608 0.6893 0.3131 0.107 Uiso 1 calc . . GR .
H17I H 0.3923 0.6420 0.3025 0.107 Uiso 1 calc . . GR .

loop_
_atom_site_aniso_label
_atom_site_aniso_U_11
_atom_site_aniso_U_22
_atom_site_aniso_U_33
_atom_site_aniso_U_23
_atom_site_aniso_U_13
_atom_site_aniso_U_12
Ni1 0.0154(3) 0.0178(3) 0.0141(3) -0.0004(3) -0.0019(3) -0.0019(3)
Ni2 0.0179(3) 0.0179(3) 0.0136(3) 0.0009(3) 0.0004(3) -0.0021(3)
Ni3 0.0158(3) 0.0149(3) 0.0133(3) -0.0003(2) -0.0019(2) -0.0030(3)
Ni4 0.0167(3) 0.0145(3) 0.0134(3) 0.0005(3) -0.0008(2) -0.0017(3)
Cl1 0.0212(5) 0.0307(6) 0.0388(6) -0.0042(5) 0.0014(4) -0.0061(4)
O1 0.074(4) 0.117(6) 0.059(3) 0.018(3) -0.032(3) -0.042(4)
O2 0.048(3) 0.027(2) 0.133(6) 0.002(3) 0.002(3) -0.008(2)
O3 0.026(2) 0.050(3) 0.077(3) -0.010(2) 0.006(2) -0.0169(19)
O4 0.054(3) 0.068(3) 0.057(3) -0.022(3) 0.022(2) -0.022(3)
Cl2 0.0411(7) 0.0472(8) 0.0375(7) -0.0060(6) -0.0091(6) 0.0045(6)
O5 0.056(3) 0.051(3) 0.068(3) 0.016(2) -0.012(2) -0.018(2)
O6 0.047(3) 0.047(3) 0.063(3) 0.018(2) -0.004(2) -0.014(2)
O7 0.124(7) 0.100(6) 0.084(5) -0.043(4) 0.009(4) -0.034(5)
O8 0.084(4) 0.076(4) 0.076(4) 0.019(3) -0.041(3) -0.020(3)
Cl3 0.033(2) 0.028(2) 0.0299(16) 0.0022(15) -0.0071(13) -0.0062(17)
O9 0.059(4) 0.048(4) 0.046(4) -0.008(3) -0.025(3) 0.015(3)
O10 0.073(5) 0.058(5) 0.053(4) -0.018(3) -0.012(3) 0.015(4)
O11 0.041(4) 0.045(4) 0.057(5) -0.001(4) -0.011(3) -0.015(3)
O12 0.075(5) 0.076(6) 0.057(4) 0.037(4) -0.022(4) -0.041(4)
Cl3A 0.039(4) 0.047(5) 0.060(5) -0.014(4) -0.007(3) -0.001(3)
O9A 0.115(9) 0.117(10) 0.063(6) 0.010(7) -0.037(7) 0.001(7)
O10A 0.092(8) 0.052(5) 0.104(9) -0.013(6) -0.018(7) -0.001(5)
O11A 0.087(8) 0.094(9) 0.122(12) 0.001(9) 0.008(6) -0.046(8)
O12A 0.061(6) 0.072(7) 0.054(5) 0.014(5) -0.003(4) 0.000(5)
Cl4 0.0347(7) 0.0496(8) 0.0375(7) -0.0050(6) -0.0005(5) -0.0109(6)
O13 0.160(9) 0.092(6) 0.117(7) 0.040(5) -0.039(6) -0.050(6)
O14 0.082(4) 0.148(6) 0.042(3) -0.029(3) 0.009(3) -0.079(4)
O15 0.048(3) 0.154(7) 0.060(3) -0.037(4) -0.005(3) 0.016(4)
O16 0.046(3) 0.179(8) 0.075(4) -0.076(5) 0.018(3) -0.034(4)
Cl5 0.0406(7) 0.0344(7) 0.0393(7) 0.0018(5) -0.0040(5) -0.0087(5)
O17 0.165(9) 0.065(4) 0.099(6) -0.013(4) -0.029(6) -0.041(5)
O18 0.135(7) 0.098(5) 0.055(4) 0.004(3) 0.007(4) -0.046(5)
O19 0.092(5) 0.125(6) 0.071(4) 0.021(4) -0.018(4) -0.056(5)
O20 0.099(6) 0.086(5) 0.106(6) 0.027(4) -0.049(5) -0.019(4)
Cl6 0.0329(6) 0.0249(6) 0.0445(7) -0.0069(5) 0.0004(5) -0.0078(5)
O21 0.069(3) 0.037(3) 0.086(4) -0.020(2) -0.006(3) -0.022(2)
O22 0.052(3) 0.065(3) 0.061(3) 0.024(3) -0.008(2) -0.013(2)
O23 0.031(2) 0.056(3) 0.091(4) -0.006(3) -0.008(2) -0.003(2)
O24 0.055(3) 0.054(3) 0.043(2) -0.010(2) 0.001(2) 0.000(2)
Cl7 0.0401(7) 0.0353(7) 0.0440(7) 0.0050(5) 0.0003(5) -0.0067(5)
O25 0.060(5) 0.056(5) 0.097(6) 0.036(5) -0.013(4) -0.022(4)
O26 0.049(4) 0.048(4) 0.038(4) 0.018(3) 0.008(3) 0.002(3)
O27 0.128(8) 0.090(7) 0.082(5) 0.021(5) -0.063(5) -0.041(5)
O28 0.053(5) 0.099(6) 0.065(4) 0.029(4) 0.013(3) 0.032(4)
Cl7A 0.0401(7) 0.0353(7) 0.0440(7) 0.0050(5) 0.0003(5) -0.0067(5)
O25A 0.094(8) 0.072(7) 0.131(10) -0.010(6) -0.025(8) -0.039(7)
O26A 0.106(9) 0.072(6) 0.068(7) 0.032(6) -0.016(7) -0.025(7)
O27A 0.080(7) 0.106(8) 0.041(4) 0.008(5) -0.006(5) 0.008(7)
O28A 0.049(4) 0.098(8) 0.103(9) 0.004(7) -0.010(5) -0.011(5)
Cl8 0.031(2) 0.037(2) 0.034(2) 0.0096(15) -0.0120(19) -0.004(2)
O29 0.061(7) 0.059(5) 0.049(7) -0.007(5) -0.022(6) -0.009(5)
O30 0.076(8) 0.087(9) 0.050(5) -0.007(5) 0.005(5) -0.012(8)
O31 0.088(9) 0.070(7) 0.077(8) 0.027(7) -0.038(7) 0.001(7)
O32 0.044(4) 0.062(7) 0.130(9) 0.018(6) -0.029(5) -0.017(5)
Cl8A 0.060(3) 0.0323(14) 0.0270(13) 0.0052(10) -0.0090(18) -0.0070(19)
O29A 0.101(7) 0.066(5) 0.046(5) -0.012(4) -0.003(6) 0.023(5)
O30A 0.073(6) 0.062(5) 0.029(3) -0.001(3) -0.006(3) 0.009(5)
O31A 0.061(5) 0.056(4) 0.057(5) 0.020(4) -0.019(4) -0.019(4)
O32A 0.067(4) 0.081(6) 0.089(6) 0.008(5) -0.021(4) -0.028(4)
N1 0.0193(17) 0.0211(18) 0.0230(18) -0.0029(15) -0.0005(14) -0.0054(15)
N2 0.0138(16) 0.0176(17) 0.0138(15) 0.0017(13) -0.0024(12) -0.0003(13)
N3 0.0181(17) 0.0184(17) 0.0137(15) 0.0024(13) -0.0039(13) -0.0003(14)
N4 0.0224(18) 0.0187(18) 0.0161(16) 0.0035(13) -0.0054(13) -0.0007(14)
N5 0.0253(19) 0.0189(18) 0.0172(17) 0.0028(14) 0.0038(14) -0.0048(15)
N6 0.0152(16) 0.0232(18) 0.0169(16) 0.0006(14) 0.0013(13) -0.0037(14)
N7 0.0199(18) 0.0229(19) 0.0187(17) -0.0035(14) 0.0007(14) -0.0068(15)
N8 0.0223(18) 0.0237(19) 0.0184(17) -0.0022(14) -0.0034(14) -0.0056(15)
N9 0.0142(16) 0.0225(18) 0.0148(15) 0.0019(13) -0.0021(12) -0.0017(14)
N10 0.0176(17) 0.0191(17) 0.0110(15) -0.0018(13) 0.0022(13) -0.0021(14)
N11 0.0188(17) 0.0171(17) 0.0131(15) -0.0004(13) 0.0006(13) -0.0035(14)
N12 0.0224(18) 0.0228(19) 0.0173(17) 0.0015(14) -0.0011(14) -0.0022(15)
N13 0.0176(17) 0.0192(17) 0.0157(16) 0.0010(13) -0.0050(13) -0.0014(14)
N14 0.0202(17) 0.0104(15) 0.0171(16) -0.0004(12) -0.0022(13) -0.0030(13)
N15 0.0188(17) 0.0196(18) 0.0138(16) -0.0004(13) -0.0010(13) -0.0056(14)
N16 0.0227(18) 0.0186(18) 0.0144(16) 0.0042(13) -0.0026(13) -0.0025(14)
N17 0.0177(17) 0.0209(18) 0.0224(18) -0.0021(14) 0.0020(14) -0.0042(14)
N18 0.0130(16) 0.0113(15) 0.0167(16) 0.0023(12) 0.0001(13) 0.0021(12)
N19 0.0156(16) 0.0159(17) 0.0129(15) 0.0029(12) -0.0025(13) -0.0010(13)
N20 0.0200(17) 0.0193(18) 0.0199(17) 0.0015(14) -0.0028(14) -0.0056(14)
N21 0.0160(16) 0.0176(17) 0.0174(16) 0.0004(13) -0.0019(13) 0.0004(14)
N22 0.0134(15) 0.0176(17) 0.0127(15) -0.0019(13) 0.0001(12) -0.0034(13)
N23 0.0174(16) 0.0171(17) 0.0129(15) -0.0033(13) -0.0018(12) 0.0001(13)
N24 0.0203(17) 0.0159(17) 0.0149(15) -0.0003(13) -0.0025(13) -0.0035(14)
N25 0.085(6) 0.078(6) 0.103(7) -0.015(5) -0.010(5) -0.013(5)
N26 0.057(4) 0.049(4) 0.093(5) -0.017(3) -0.014(4) -0.016(3)
N27 0.157(13) 0.059(6) 0.250(18) -0.033(8) -0.048(12) -0.053(7)
N28 0.067(4) 0.049(4) 0.080(5) 0.009(3) -0.037(4) -0.016(3)
N29 0.039(3) 0.052(3) 0.072(4) 0.026(3) -0.011(3) -0.015(3)
N30 0.26(2) 0.085(8) 0.190(16) -0.008(9) -0.149(16) -0.007(10)
N31 0.055(4) 0.067(5) 0.084(5) 0.000(4) 0.003(4) -0.011(3)
N32 0.094(6) 0.047(4) 0.061(4) 0.000(3) 0.003(4) -0.008(4)
N33 0.046(3) 0.056(4) 0.086(5) -0.001(3) 0.014(3) -0.015(3)
C1 0.026(3) 0.061(4) 0.081(5) -0.024(4) -0.009(3) -0.004(3)
C2 0.064(5) 0.063(5) 0.075(5) -0.021(4) -0.052(4) 0.006(4)
C3 0.039(3) 0.045(3) 0.058(4) -0.024(3) -0.019(3) -0.004(3)
C4 0.043(3) 0.030(3) 0.066(4) -0.024(3) -0.010(3) -0.010(2)
C5 0.043(3) 0.045(3) 0.049(3) -0.025(3) -0.015(3) -0.006(3)
C6 0.047(3) 0.045(3) 0.036(3) -0.015(3) -0.013(2) -0.003(3)
C7 0.036(3) 0.027(3) 0.036(3) -0.009(2) -0.014(2) -0.003(2)
C8 0.023(2) 0.026(2) 0.031(2) -0.0085(19) -0.0025(18) -0.0043(19)
C9 0.023(2) 0.027(3) 0.044(3) -0.012(2) -0.002(2) -0.0060(19)
C10 0.038(3) 0.019(2) 0.049(3) -0.005(2) 0.003(2) -0.008(2)
C11 0.034(3) 0.022(2) 0.037(3) 0.003(2) -0.001(2) -0.007(2)
C12 0.022(2) 0.022(2) 0.025(2) -0.0020(17) 0.0007(17) -0.0060(17)
C13 0.018(2) 0.019(2) 0.0188(19) 0.0027(16) -0.0011(15) 0.0027(16)
C14 0.018(2) 0.026(2) 0.0172(19) 0.0040(17) -0.0055(16) 0.0024(17)
C15 0.021(2) 0.026(2) 0.0194(19) 0.0026(17) -0.0063(16) -0.0038(18)
C16 0.023(2) 0.036(3) 0.033(2) -0.006(2) -0.0056(19) -0.006(2)
C17 0.033(3) 0.039(3) 0.042(3) -0.005(2) -0.018(2) -0.010(2)
C18 0.035(3) 0.029(3) 0.034(3) 0.001(2) -0.015(2) -0.008(2)
C19 0.030(2) 0.024(2) 0.019(2) 0.0026(17) -0.0079(17) -0.0062(19)
C20 0.038(3) 0.022(2) 0.022(2) -0.0004(18) 0.0015(19) -0.006(2)
C21 0.050(3) 0.033(3) 0.025(2) -0.007(2) -0.004(2) -0.001(2)
C22 0.051(4) 0.032(3) 0.050(3) -0.014(3) -0.008(3) -0.009(3)
C23 0.058(4) 0.035(3) 0.061(4) -0.011(3) -0.021(3) -0.015(3)
C24 0.046(3) 0.024(3) 0.042(3) -0.001(2) -0.004(2) -0.005(2)
C25 0.049(3) 0.034(3) 0.053(4) 0.014(3) 0.001(3) -0.003(3)
C26 0.044(3) 0.022(3) 0.065(4) -0.001(3) 0.004(3) 0.003(2)
C27 0.043(3) 0.041(3) 0.033(3) -0.002(2) -0.005(2) 0.003(3)
C28 0.066(4) 0.052(4) 0.033(3) 0.011(3) -0.022(3) -0.020(3)
C29 0.049(3) 0.034(3) 0.024(2) 0.001(2) -0.011(2) -0.005(2)
C30 0.070(4) 0.030(3) 0.024(2) 0.013(2) -0.002(3) -0.006(3)
C31 0.057(4) 0.029(3) 0.018(2) 0.0062(19) -0.011(2) 0.000(2)
C32 0.060(4) 0.029(3) 0.020(2) -0.002(2) -0.003(2) 0.001(3)
C33 0.044(3) 0.021(2) 0.018(2) 0.0051(17) -0.010(2) -0.002(2)
C34 0.039(3) 0.022(2) 0.017(2) 0.0000(17) 0.0056(18) -0.006(2)
C35 0.053(3) 0.025(2) 0.022(2) 0.0072(19) 0.003(2) -0.003(2)
C36 0.061(4) 0.035(3) 0.030(3) 0.011(2) 0.001(2) -0.020(3)
C37 0.050(3) 0.032(3) 0.032(3) 0.006(2) 0.001(2) -0.020(3)
C38 0.029(2) 0.027(2) 0.023(2) 0.0021(18) 0.0027(18) -0.0083(19)
C39 0.024(2) 0.029(2) 0.023(2) 0.0021(18) 0.0016(17) -0.0101(19)
C40 0.0159(19) 0.020(2) 0.023(2) -0.0001(16) -0.0033(16) -0.0032(16)
C41 0.020(2) 0.023(2) 0.023(2) -0.0046(17) -0.0052(17) -0.0033(17)
C42 0.019(2) 0.032(2) 0.028(2) -0.0007(19) -0.0112(18) 0.0016(18)
C43 0.029(3) 0.038(3) 0.029(2) -0.003(2) -0.014(2) 0.003(2)
C44 0.032(3) 0.032(3) 0.020(2) -0.0016(19) -0.0100(19) 0.004(2)
C45 0.023(2) 0.023(2) 0.0159(19) 0.0002(16) -0.0078(16) 0.0030(17)
C46 0.026(2) 0.034(3) 0.0139(19) -0.0003(18) -0.0014(17) 0.0021(19)
C47 0.041(3) 0.047(3) 0.015(2) -0.003(2) -0.002(2) 0.006(2)
C48 0.038(3) 0.053(4) 0.016(2) 0.008(2) 0.001(2) 0.008(3)
C49 0.044(3) 0.052(4) 0.020(2) 0.002(2) -0.008(2) 0.004(3)
C50 0.034(3) 0.039(3) 0.024(2) 0.008(2) -0.001(2) -0.003(2)
C51 0.044(3) 0.034(3) 0.046(3) 0.008(2) -0.001(3) -0.010(2)
C52 0.039(3) 0.065(4) 0.035(3) 0.015(3) 0.006(2) -0.011(3)
C53 0.035(3) 0.033(3) 0.027(2) 0.008(2) -0.006(2) 0.001(2)
C54 0.031(3) 0.025(3) 0.050(3) -0.005(2) 0.001(2) 0.000(2)
C55 0.023(2) 0.026(2) 0.024(2) 0.0000(18) -0.0010(18) 0.0026(19)
C56 0.020(2) 0.035(3) 0.033(2) -0.003(2) 0.0025(19) -0.001(2)
C57 0.023(2) 0.029(2) 0.023(2) -0.0038(18) 0.0029(17) 0.0034(19)
C58 0.030(2) 0.030(3) 0.021(2) -0.0029(18) -0.0003(18) 0.004(2)
C59 0.020(2) 0.024(2) 0.019(2) -0.0019(17) -0.0015(16) 0.0001(17)
C60 0.019(2) 0.024(2) 0.0136(18) 0.0023(16) -0.0011(15) 0.0001(17)
C61 0.020(2) 0.030(2) 0.020(2) 0.0056(17) 0.0002(16) -0.0022(18)
C62 0.023(2) 0.038(3) 0.033(3) -0.001(2) 0.0036(19) -0.010(2)
C63 0.028(2) 0.030(3) 0.029(2) -0.0024(19) 0.0013(19) -0.013(2)
C64 0.019(2) 0.020(2) 0.0195(19) -0.0005(16) -0.0004(16) -0.0029(17)
C65 0.021(2) 0.018(2) 0.0185(19) 0.0010(16) -0.0015(16) -0.0026(17)
C66 0.023(2) 0.020(2) 0.0160(19) 0.0034(16) -0.0061(16) 0.0018(17)
C67 0.027(2) 0.025(2) 0.018(2) -0.0011(17) -0.0004(17) -0.0035(19)
C68 0.031(3) 0.031(3) 0.024(2) 0.0060(19) -0.0029(19) 0.007(2)
C69 0.030(3) 0.034(3) 0.032(3) 0.002(2) 0.001(2) 0.013(2)
C70 0.022(2) 0.026(2) 0.028(2) -0.0035(19) -0.0005(18) 0.0049(19)
C71 0.021(2) 0.022(2) 0.021(2) -0.0020(17) 0.0011(17) 0.0029(17)
C72 0.030(2) 0.030(3) 0.018(2) 0.0011(18) 0.0018(18) -0.003(2)
C73 0.033(3) 0.040(3) 0.020(2) -0.005(2) 0.0036(19) -0.005(2)
C74 0.031(3) 0.037(3) 0.025(2) -0.003(2) 0.006(2) 0.000(2)
C75 0.026(2) 0.035(3) 0.032(3) -0.006(2) 0.006(2) 0.004(2)
C76 0.029(2) 0.032(3) 0.027(2) 0.002(2) 0.0052(19) -0.001(2)
C77 0.040(3) 0.045(3) 0.038(3) 0.011(3) 0.011(2) -0.004(3)
C78 0.034(3) 0.038(3) 0.049(3) -0.005(3) 0.004(2) -0.008(2)
C79 0.036(3) 0.030(3) 0.050(3) 0.007(2) -0.006(2) -0.001(2)
C80 0.043(3) 0.047(3) 0.038(3) 0.016(3) -0.005(2) -0.016(3)
C81 0.035(3) 0.033(3) 0.025(2) 0.009(2) -0.007(2) -0.009(2)
C82 0.038(3) 0.039(3) 0.027(2) 0.004(2) -0.017(2) -0.007(2)
C83 0.046(3) 0.047(3) 0.020(2) 0.008(2) -0.011(2) -0.014(3)
C84 0.034(3) 0.044(3) 0.015(2) 0.002(2) -0.0009(18) -0.006(2)
C85 0.025(2) 0.032(3) 0.019(2) 0.0009(18) -0.0028(17) -0.0067(19)
C86 0.019(2) 0.023(2) 0.0177(19) 0.0001(16) -0.0065(16) -0.0014(17)
C87 0.023(2) 0.027(2) 0.023(2) 0.0011(18) -0.0115(17) -0.0042(18)
C88 0.028(2) 0.035(3) 0.032(2) 0.001(2) -0.016(2) -0.010(2)
C89 0.029(2) 0.036(3) 0.029(2) -0.002(2) -0.0063(19) -0.017(2)
C90 0.022(2) 0.022(2) 0.022(2) -0.0011(17) -0.0050(16) -0.0073(17)
C91 0.0176(19) 0.018(2) 0.024(2) -0.0009(16) -0.0028(16) -0.0066(16)
C92 0.021(2) 0.016(2) 0.021(2) 0.0012(16) -0.0024(16) -0.0019(16)
C93 0.021(2) 0.017(2) 0.023(2) 0.0022(16) -0.0001(16) -0.0021(16)
C94 0.035(3) 0.019(2) 0.025(2) 0.0040(17) -0.0039(19) -0.0032(19)
C95 0.033(3) 0.025(2) 0.027(2) 0.0098(19) -0.0019(19) 0.004(2)
C96 0.037(3) 0.028(2) 0.016(2) 0.0064(18) -0.0016(18) 0.001(2)
C97 0.021(2) 0.022(2) 0.0170(19) 0.0046(16) -0.0002(16) 0.0017(17)
C98 0.033(2) 0.027(2) 0.0114(19) 0.0011(17) -0.0044(17) 0.0037(19)
C99 0.044(3) 0.039(3) 0.017(2) 0.000(2) 0.001(2) 0.003(2)
C100 0.058(4) 0.042(3) 0.014(2) 0.000(2) -0.011(2) 0.012(3)
C101 0.054(3) 0.040(3) 0.018(2) 0.009(2) -0.011(2) 0.011(3)
C102 0.045(3) 0.036(3) 0.027(2) -0.007(2) -0.013(2) -0.002(2)
C103 0.038(3) 0.054(4) 0.054(4) -0.016(3) -0.011(3) -0.009(3)
C104 0.063(4) 0.043(3) 0.037(3) -0.013(3) -0.023(3) -0.001(3)
C105 0.049(4) 0.022(3) 0.075(5) 0.001(3) 0.011(3) -0.004(2)
C106 0.046(4) 0.053(4) 0.065(4) 0.035(4) 0.005(3) -0.005(3)
C107 0.031(3) 0.029(3) 0.053(3) 0.012(2) 0.009(2) -0.005(2)
C108 0.025(3) 0.036(3) 0.054(3) 0.009(3) 0.008(2) -0.008(2)
C109 0.035(3) 0.037(3) 0.048(3) 0.011(3) 0.016(2) -0.009(2)
C110 0.040(3) 0.042(3) 0.034(3) 0.005(2) 0.015(2) -0.008(2)
C111 0.026(2) 0.034(3) 0.030(2) 0.010(2) 0.0040(19) -0.005(2)
C112 0.021(2) 0.022(2) 0.028(2) 0.0005(18) 0.0020(18) -0.0055(17)
C113 0.018(2) 0.026(2) 0.041(3) -0.002(2) 0.0056(19) -0.0069(19)
C114 0.017(2) 0.039(3) 0.040(3) -0.003(2) -0.0024(19) -0.009(2)
C115 0.020(2) 0.028(2) 0.030(2) -0.0031(19) -0.0022(18) -0.0030(18)
C116 0.018(2) 0.023(2) 0.0202(19) -0.0015(16) -0.0003(16) -0.0055(17)
C117 0.019(2) 0.0146(19) 0.0192(19) 0.0031(15) -0.0055(16) 0.0018(16)
C118 0.023(2) 0.016(2) 0.020(2) -0.0001(16) 0.0013(16) -0.0021(17)
C119 0.027(2) 0.020(2) 0.023(2) 0.0023(17) -0.0004(17) -0.0075(18)
C120 0.042(3) 0.018(2) 0.047(3) -0.003(2) 0.011(2) -0.011(2)
C121 0.043(3) 0.031(3) 0.051(3) 0.003(2) 0.008(3) -0.019(2)
C122 0.022(2) 0.027(2) 0.021(2) 0.0013(17) -0.0007(16) -0.0120(18)
C123 0.029(3) 0.031(3) 0.036(3) 0.005(2) 0.004(2) -0.014(2)
C124 0.020(2) 0.027(2) 0.021(2) -0.0017(17) -0.0015(16) -0.0050(18)
C125 0.029(2) 0.043(3) 0.024(2) -0.002(2) 0.0047(19) -0.006(2)
C126 0.023(2) 0.051(4) 0.044(3) -0.002(3) 0.011(2) -0.013(2)
C127 0.036(3) 0.043(3) 0.063(4) -0.005(3) 0.017(3) -0.021(3)
C128 0.021(2) 0.036(3) 0.037(3) -0.008(2) -0.0017(19) -0.008(2)
C129 0.038(3) 0.057(4) 0.051(4) -0.024(3) -0.017(3) -0.005(3)
C130 0.022(2) 0.049(3) 0.043(3) -0.009(3) -0.007(2) 0.000(2)
C131 0.052(3) 0.028(3) 0.037(3) 0.000(2) -0.007(2) -0.015(2)
C132 0.040(3) 0.031(3) 0.031(3) -0.008(2) -0.012(2) -0.004(2)
C133 0.036(3) 0.019(2) 0.024(2) -0.0072(17) -0.0088(19) -0.0017(19)
C134 0.041(3) 0.031(3) 0.031(3) -0.016(2) -0.011(2) 0.012(2)
C135 0.038(3) 0.031(3) 0.027(2) -0.014(2) -0.004(2) 0.004(2)
C136 0.027(2) 0.040(3) 0.017(2) -0.0051(19) 0.0007(18) -0.002(2)
C137 0.022(2) 0.022(2) 0.0167(19) -0.0025(16) -0.0036(16) 0.0019(17)
C138 0.024(2) 0.022(2) 0.018(2) -0.0047(17) -0.0034(16) -0.0024(18)
C139 0.028(2) 0.026(2) 0.026(2) -0.0059(19) -0.0065(19) 0.0060(19)
C140 0.033(3) 0.033(3) 0.032(3) -0.006(2) -0.011(2) 0.015(2)
C141 0.028(2) 0.034(3) 0.026(2) 0.000(2) -0.0141(19) 0.008(2)
C142 0.024(2) 0.021(2) 0.0175(19) -0.0046(17) -0.0038(16) 0.0016(18)
C143 0.022(2) 0.026(2) 0.0161(19) -0.0035(17) -0.0059(16) -0.0006(18)
C144 0.019(2) 0.027(2) 0.021(2) -0.0018(17) -0.0043(16) -0.0065(18)
C145 0.022(2) 0.025(2) 0.021(2) -0.0031(17) -0.0009(17) -0.0061(18)
C146 0.025(2) 0.030(3) 0.034(3) -0.010(2) 0.0005(19) -0.009(2)
C147 0.033(3) 0.026(2) 0.034(3) -0.011(2) -0.007(2) -0.006(2)
C148 0.031(2) 0.021(2) 0.021(2) -0.0066(17) -0.0034(18) -0.0009(19)
C149 0.024(2) 0.018(2) 0.0134(18) -0.0008(15) -0.0028(16) 0.0004(17)
C150 0.026(2) 0.019(2) 0.018(2) 0.0003(16) 0.0020(17) 0.0012(18)
C151 0.039(3) 0.033(3) 0.019(2) -0.0029(19) 0.0036(19) 0.002(2)
C152 0.030(2) 0.028(2) 0.023(2) -0.0062(19) 0.0048(18) 0.003(2)
C153 0.033(3) 0.024(2) 0.027(2) -0.0092(19) -0.0027(19) 0.000(2)
C154 0.018(2) 0.021(2) 0.028(2) 0.0014(18) -0.0034(17) 0.0030(17)
C155 0.033(3) 0.029(3) 0.028(2) 0.006(2) -0.010(2) 0.008(2)
C156 0.019(2) 0.034(3) 0.051(3) -0.001(2) -0.003(2) 0.000(2)
C157 0.093(7) 0.052(4) 0.061(5) -0.004(4) -0.014(5) -0.015(4)
C158 0.095(7) 0.067(6) 0.077(6) -0.022(5) 0.003(5) -0.015(5)
C159 0.049(4) 0.031(3) 0.051(3) -0.005(2) -0.021(3) -0.003(3)
C160 0.064(5) 0.056(4) 0.069(5) -0.002(4) -0.002(4) -0.019(4)
C161 0.085(7) 0.039(5) 0.147(10) -0.010(5) -0.037(7) -0.030(5)
C162 0.110(9) 0.084(7) 0.108(9) -0.021(6) 0.002(7) -0.049(7)
C163 0.053(4) 0.026(3) 0.056(4) 0.005(2) -0.017(3) -0.008(3)
C164 0.053(5) 0.037(4) 0.167(11) 0.002(5) -0.051(6) -0.011(3)
C165 0.030(3) 0.055(4) 0.051(3) 0.021(3) -0.013(2) -0.015(3)
C166 0.048(4) 0.052(4) 0.079(5) 0.020(4) -0.022(3) -0.028(3)
C167 0.079(6) 0.073(6) 0.089(7) 0.006(5) -0.046(5) -0.006(5)
C168 0.193(15) 0.087(8) 0.068(6) -0.027(6) -0.067(8) 0.058(9)
C169 0.034(3) 0.069(5) 0.063(4) 0.009(4) -0.004(3) -0.009(3)
C170 0.061(5) 0.091(7) 0.082(6) -0.029(5) 0.009(4) -0.015(5)
C171 0.061(4) 0.037(3) 0.046(3) -0.003(3) -0.006(3) 0.004(3)
C172 0.070(5) 0.067(5) 0.063(5) -0.010(4) -0.012(4) -0.009(4)
C173 0.033(3) 0.049(4) 0.056(4) 0.009(3) 0.000(3) -0.011(3)
C174 0.063(5) 0.061(5) 0.091(6) -0.004(5) -0.011(4) -0.017(4)

loop_
_atom_type_symbol
_atom_type_description
_atom_type_scat_dispersion_real
_atom_type_scat_dispersion_imag
_atom_type_scat_source
C C 0.0181 0.0091 'International Tables Vol C Tables 4.2.6.8 and 6.1.1.4'
H H 0.0000 0.0000 'International Tables Vol C Tables 4.2.6.8 and 6.1.1.4'
N N 0.0311 0.0180 'International Tables Vol C Tables 4.2.6.8 and 6.1.1.4'
O O 0.0492 0.0322 'International Tables Vol C Tables 4.2.6.8 and 6.1.1.4'
Cl Cl 0.3639 0.7018 'International Tables Vol C Tables 4.2.6.8 and 6.1.1.4'
Ni Ni -3.0029 0.5091 'International Tables Vol C Tables 4.2.6.8 and 6.1.1.4'

loop_
_geom_angle_atom_site_label_1
_geom_angle_atom_site_label_2
_geom_angle_atom_site_label_3
_geom_angle
N2 Ni1 N1 76.72(14)
N2 Ni1 N7 86.76(14)
N2 Ni1 N8 163.53(14)
N2 Ni1 N9 89.27(13)
N2 Ni1 N10 86.76(14)
N7 Ni1 N1 92.27(14)
N7 Ni1 N8 76.84(15)
N7 Ni1 N9 161.62(14)
N7 Ni1 N10 85.16(14)
N8 Ni1 N1 105.03(14)
N8 Ni1 N9 105.86(14)
N9 Ni1 N1 104.28(14)
N10 Ni1 N1 163.40(14)
N10 Ni1 N8 90.38(14)
N10 Ni1 N9 76.69(14)
N3 Ni2 N4 76.52(14)
N3 Ni2 N5 90.94(14)
N3 Ni2 N6 86.39(14)
N3 Ni2 N12 164.58(14)
N5 Ni2 N4 105.65(14)
N5 Ni2 N12 103.36(15)
N6 Ni2 N4 162.69(14)
N6 Ni2 N5 76.98(15)
N6 Ni2 N12 91.18(15)
N11 Ni2 N3 87.82(14)
N11 Ni2 N4 91.20(13)
N11 Ni2 N5 162.33(14)
N11 Ni2 N6 85.35(14)
N11 Ni2 N12 76.80(14)
N12 Ni2 N4 104.56(14)
N14 Ni3 N13 76.60(14)
N14 Ni3 N19 85.97(14)
N14 Ni3 N20 162.88(14)
N14 Ni3 N21 91.56(14)
N14 Ni3 N22 86.17(13)
N19 Ni3 N13 91.54(13)
N19 Ni3 N20 76.91(14)
N19 Ni3 N21 162.76(13)
N19 Ni3 N22 86.71(13)
N20 Ni3 N13 103.61(14)
N20 Ni3 N21 104.77(14)
N21 Ni3 N13 104.50(14)
N22 Ni3 N13 162.77(13)
N22 Ni3 N20 92.70(13)
N22 Ni3 N21 76.09(14)
N15 Ni4 N16 76.47(14)
N15 Ni4 N17 91.60(14)
N15 Ni4 N18 86.23(14)
N15 Ni4 N23 86.14(13)
N15 Ni4 N24 162.59(13)
N16 Ni4 N17 104.38(14)
N16 Ni4 N24 105.71(14)
N17 Ni4 N24 104.30(14)
N18 Ni4 N16 162.68(14)
N18 Ni4 N17 76.69(14)
N18 Ni4 N23 86.23(13)
N18 Ni4 N24 90.51(13)
N23 Ni4 N16 91.59(14)
N23 Ni4 N17 162.89(14)
N23 Ni4 N24 76.58(13)
O1 Cl1 O2 108.9(4)
O1 Cl1 O3 110.1(3)
O1 Cl1 O4 108.6(4)
O3 Cl1 O2 110.3(3)
O4 Cl1 O2 109.4(4)
O4 Cl1 O3 109.6(3)
O6 Cl2 O5 107.2(3)
O7 Cl2 O5 106.2(5)
O7 Cl2 O6 114.4(4)
O7 Cl2 O8 111.3(5)
O8 Cl2 O5 105.4(4)
O8 Cl2 O6 111.8(4)
O10 Cl3 O9 107.8(7)
O11 Cl3 O9 112.4(8)
O11 Cl3 O10 109.8(8)
O12 Cl3 O9 109.2(8)
O12 Cl3 O10 110.2(9)
O12 Cl3 O11 107.5(8)
O9A Cl3A O10A 108.7(17)
O9A Cl3A O12A 100.8(15)
O10A Cl3A O12A 104.1(14)
O11A Cl3A O9A 111(2)
O11A Cl3A O10A 113.9(19)
O11A Cl3A O12A 117.5(17)
O14 Cl4 O13 111.1(5)
O14 Cl4 O15 109.7(5)
O14 Cl4 O16 111.9(3)
O15 Cl4 O13 103.1(6)
O16 Cl4 O13 113.4(6)
O16 Cl4 O15 107.2(4)
O17 Cl5 O18 109.3(5)
O17 Cl5 O19 111.1(6)
O19 Cl5 O18 103.4(5)
O20 Cl5 O17 113.8(5)
O20 Cl5 O18 109.0(6)
O20 Cl5 O19 109.7(5)
O21 Cl6 O22 111.1(4)
O21 Cl6 O23 110.3(3)
O21 Cl6 O24 109.1(3)
O23 Cl6 O22 108.6(3)
O24 Cl6 O22 107.8(3)
O24 Cl6 O23 109.9(3)
O25 Cl7 O26 113.1(6)
O25 Cl7 O28 110.8(8)
O26 Cl7 O28 105.3(5)
O27 Cl7 O25 109.4(8)
O27 Cl7 O26 111.3(7)
O27 Cl7 O28 106.7(9)
O30 Cl8 O29 106.4(10)
O31 Cl8 O29 109.3(10)
O31 Cl8 O30 107.1(11)
O32 Cl8 O29 110.4(9)
O32 Cl8 O30 112.5(10)
O32 Cl8 O31 111.1(10)
O29A Cl8A O30A 110.5(7)
O29A Cl8A O31A 115.2(8)
O29A Cl8A O32A 107.8(8)
O30A Cl8A O32A 107.3(7)
O31A Cl8A O30A 110.1(7)
O31A Cl8A O32A 105.5(6)
C8 N1 Ni1 131.9(3)
C8 N1 C12 116.9(4)
C12 N1 Ni1 111.0(3)
N3 N2 Ni1 119.0(3)
C13 N2 Ni1 118.5(3)
C13 N2 N3 119.8(4)
N2 N3 Ni2 119.5(3)
C14 N3 Ni2 118.0(3)
C14 N3 N2 119.6(4)
C15 N4 Ni2 111.4(3)
C19 N4 Ni2 131.1(3)
C19 N4 C15 117.4(4)
C34 N5 Ni2 130.7(3)
C34 N5 C38 117.2(4)
C38 N5 Ni2 112.0(3)
N7 N6 Ni2 120.2(3)
C39 N6 Ni2 117.4(3)
C39 N6 N7 119.8(4)
N6 N7 Ni1 118.4(3)
C40 N7 Ni1 117.0(3)
C40 N7 N6 120.9(4)
C41 N8 Ni1 112.0(3)
C45 N8 Ni1 130.3(3)
C45 N8 C41 117.6(4)
C60 N9 Ni1 131.1(3)
C60 N9 C64 117.0(4)
C64 N9 Ni1 111.5(3)
N11 N10 Ni1 120.0(3)
C65 N10 Ni1 116.8(3)
C65 N10 N11 119.1(4)
N10 N11 Ni2 117.7(3)
C66 N11 Ni2 118.1(3)
C66 N11 N10 120.4(4)
C67 N12 Ni2 111.3(3)
C71 N12 Ni2 131.5(3)
C71 N12 C67 117.0(4)
C86 N13 Ni3 132.1(3)
C86 N13 C90 117.1(4)
C90 N13 Ni3 110.7(3)
N15 N14 Ni3 119.9(2)
C91 N14 Ni3 117.3(3)
C91 N14 N15 119.6(3)
N14 N15 Ni4 119.6(3)
C92 N15 Ni4 117.8(3)
C92 N15 N14 119.7(4)
C93 N16 Ni4 112.4(3)
C97 N16 Ni4 131.6(3)
C97 N16 C93 116.0(4)
C112 N17 Ni4 131.6(3)
C112 N17 C116 117.0(4)
C116 N17 Ni4 111.2(3)
N19 N18 Ni4 119.6(2)
C117 N18 Ni4 118.0(3)
C117 N18 N19 119.2(3)
N18 N19 Ni3 119.8(2)
C118 N19 Ni3 117.7(3)
C118 N19 N18 119.7(3)
C119 N20 Ni3 111.6(3)
C122 N20 Ni3 131.0(3)
C122 N20 C119 117.2(4)
C138 N21 Ni3 130.9(3)
C138 N21 C142 117.2(4)
C142 N21 Ni3 111.8(3)
N23 N22 Ni3 119.3(3)
C143 N22 Ni3 118.2(3)
C143 N22 N23 119.1(4)
N22 N23 Ni4 119.4(2)
C144 N23 Ni4 116.9(3)
C144 N23 N22 119.8(3)
C145 N24 Ni4 111.2(3)
C149 N24 Ni4 131.5(3)
C149 N24 C145 117.0(4)
H1A C1 H1B 109.5
H1A C1 H1C 109.5
H1B C1 H1C 109.5
C3 C1 H1A 109.5
C3 C1 H1B 109.5
C3 C1 H1C 109.5
H2A C2 H2B 109.5
H2A C2 H2C 109.5
H2B C2 H2C 109.5
C3 C2 H2A 109.5
C3 C2 H2B 109.5
C3 C2 H2C 109.5
C1 C3 C2 110.5(6)
C1 C3 C5 118.8(7)
C1 C3 C7 118.7(5)
C2 C3 C5 111.6(6)
C2 C3 C7 110.6(6)
C7 C3 C5 84.4(4)
H4A C4 H4B 108.0
C5 C4 H4A 109.4
C5 C4 H4B 109.4
C5 C4 C9 111.1(5)
C9 C4 H4A 109.4
C9 C4 H4B 109.4
C3 C5 H5 115.2
C4 C5 C3 111.3(5)
C4 C5 H5 115.2
C4 C5 C6 108.6(5)
C6 C5 C3 88.2(5)
C6 C5 H5 115.2
C5 C6 H6A 114.3
C5 C6 H6B 114.3
C5 C6 C7 86.2(4)
H6A C6 H6B 111.4
C7 C6 H6A 114.3
C7 C6 H6B 114.3
C3 C7 H7 116.3
C6 C7 C3 87.8(4)
C6 C7 H7 116.3
C8 C7 C3 108.8(5)
C8 C7 C6 107.7(5)
C8 C7 H7 116.3
N1 C8 C7 121.5(5)
N1 C8 C9 122.7(5)
C9 C8 C7 115.8(4)
C8 C9 C4 118.1(5)
C10 C9 C4 123.3(5)
C10 C9 C8 118.6(5)
C9 C10 H10 120.4
C11 C10 C9 119.2(5)
C11 C10 H10 120.4
C10 C11 H11 120.7
C12 C11 C10 118.6(5)
C12 C11 H11 120.7
N1 C12 C11 123.9(4)
N1 C12 C13 116.8(4)
C11 C12 C13 119.2(5)
N2 C13 C12 116.5(4)
N2 C13 H13 121.7
C12 C13 H13 121.7
N3 C14 H14 121.5
N3 C14 C15 117.0(4)
C15 C14 H14 121.5
N4 C15 C14 116.8(4)
N4 C15 C16 123.3(4)
C16 C15 C14 119.8(4)
C15 C16 H16 120.9
C15 C16 C17 118.2(5)
C17 C16 H16 120.9
C16 C17 H17 119.9
C18 C17 C16 120.3(5)
C18 C17 H17 119.9
C17 C18 C19 117.7(5)
C17 C18 C23 124.2(5)
C19 C18 C23 118.0(5)
N4 C19 C18 123.1(5)
N4 C19 C20 121.6(4)
C18 C19 C20 115.3(4)
C19 C20 H20 116.5
C19 C20 C21 107.2(4)
C19 C20 C24 109.1(4)
C21 C20 H20 116.5
C21 C20 C24 87.2(4)
C24 C20 H20 116.5
C20 C21 H21A 114.2
C20 C21 H21B 114.2
H21A C21 H21B 111.4
C22 C21 C20 86.7(4)
C22 C21 H21A 114.2
C22 C21 H21B 114.2
C21 C22 H22 115.8
C21 C22 C24 87.9(4)
C23 C22 C21 107.7(5)
C23 C22 H22 115.8
C23 C22 C24 110.5(5)
C24 C22 H22 115.8
C18 C23 C22 112.1(5)
C18 C23 H23A 109.2
C18 C23 H23B 109.2
C22 C23 H23A 109.2
C22 C23 H23B 109.2
H23A C23 H23B 107.9
C20 C24 C22 85.4(4)
C25 C24 C20 118.8(5)
C25 C24 C22 118.7(5)
C25 C24 C26 109.1(5)
C26 C24 C20 110.9(5)
C26 C24 C22 112.2(5)
C24 C25 H25A 109.5
C24 C25 H25B 109.5
C24 C25 H25C 109.5
H25A C25 H25B 109.5
H25A C25 H25C 109.5
H25B C25 H25C 109.5
C24 C26 H26A 109.5
C24 C26 H26B 109.5
C24 C26 H26C 109.5
H26A C26 H26B 109.5
H26A C26 H26C 109.5
H26B C26 H26C 109.5
H27A C27 H27B 109.5
H27A C27 H27C 109.5
H27B C27 H27C 109.5
C29 C27 H27A 109.5
C29 C27 H27B 109.5
C29 C27 H27C 109.5
H28A C28 H28B 109.5
H28A C28 H28C 109.5
H28B C28 H28C 109.5
C29 C28 H28A 109.5
C29 C28 H28B 109.5
C29 C28 H28C 109.5
C27 C29 C28 110.3(6)
C27 C29 C31 118.9(5)
C27 C29 C33 117.6(5)
C28 C29 C31 112.0(5)
C28 C29 C33 110.3(5)
C31 C29 C33 85.5(4)
H30A C30 H30B 108.0
C31 C30 H30A 109.4
C31 C30 H30B 109.4
C35 C30 H30A 109.4
C35 C30 H30B 109.4
C35 C30 C31 111.0(4)
C29 C31 H31 115.7
C29 C31 C32 88.1(4)
C30 C31 C29 112.3(4)
C30 C31 H31 115.7
C30 C31 C32 106.0(5)
C32 C31 H31 115.7
C31 C32 H32A 114.3
C31 C32 H32B 114.3
H32A C32 H32B 111.5
C33 C32 C31 86.0(4)
C33 C32 H32A 114.3
C33 C32 H32B 114.3
C29 C33 H33 116.2
C32 C33 C29 87.6(4)
C32 C33 H33 116.2
C34 C33 C29 108.5(4)
C34 C33 C32 108.4(4)
C34 C33 H33 116.2
N5 C34 C33 120.8(4)
N5 C34 C35 123.0(5)
C35 C34 C33 116.2(4)
C34 C35 C30 117.8(5)
C36 C35 C30 124.1(5)
C36 C35 C34 118.0(5)
C35 C36 H36 120.2
C35 C36 C37 119.7(5)
C37 C36 H36 120.2
C36 C37 H37 120.2
C38 C37 C36 119.6(5)
C38 C37 H37 120.2
N5 C38 C39 116.4(4)
C37 C38 N5 122.5(5)
C37 C38 C39 120.9(5)
N6 C39 C38 116.9(4)
N6 C39 H39 121.5
C38 C39 H39 121.5
N7 C40 H40 121.4
N7 C40 C41 117.3(4)
C41 C40 H40 121.4
N8 C41 C40 116.4(4)
N8 C41 C42 123.1(4)
C42 C41 C40 120.4(4)
C41 C42 H42 120.7
C41 C42 C43 118.6(5)
C43 C42 H42 120.7
C42 C43 H43 120.0
C44 C43 C42 120.0(5)
C44 C43 H43 120.0
C43 C44 C45 118.1(5)
C43 C44 C49 124.7(5)
C45 C44 C49 117.1(5)
N8 C45 C44 122.4(4)
N8 C45 C46 121.7(4)
C44 C45 C46 115.9(4)
C45 C46 H46 116.4
C45 C46 C47 107.3(4)
C45 C46 C50 109.5(4)
C47 C46 H46 116.4
C47 C46 C50 87.0(4)
C50 C46 H46 116.4
C46 C47 H47A 114.3
C46 C47 H47B 114.3
H47A C47 H47B 111.4
C48 C47 C46 86.3(4)
C48 C47 H47A 114.3
C48 C47 H47B 114.3
C47 C48 H48 115.5
C47 C48 C50 87.8(4)
C49 C48 C47 108.0(5)
C49 C48 H48 115.5
C49 C48 C50 111.4(4)
C50 C48 H48 115.5
C44 C49 C48 112.0(5)
C44 C49 H49A 109.2
C44 C49 H49B 109.2
C48 C49 H49A 109.2
C48 C49 H49B 109.2
H49A C49 H49B 107.9
C48 C50 C46 85.5(4)
C51 C50 C46 118.0(4)
C51 C50 C48 118.7(5)
C51 C50 C52 108.9(5)
C52 C50 C46 111.4(5)
C52 C50 C48 112.7(5)
C50 C51 H51A 109.5
C50 C51 H51B 109.5
C50 C51 H51C 109.5
H51A C51 H51B 109.5
H51A C51 H51C 109.5
H51B C51 H51C 109.5
C50 C52 H52A 109.5
C50 C52 H52B 109.5
C50 C52 H52C 109.5
H52A C52 H52B 109.5
H52A C52 H52C 109.5
H52B C52 H52C 109.5
H53A C53 H53B 109.5
H53A C53 H53C 109.5
H53B C53 H53C 109.5
C55 C53 H53A 109.5
C55 C53 H53B 109.5
C55 C53 H53C 109.5
H54A C54 H54B 109.5
H54A C54 H54C 109.5
H54B C54 H54C 109.5
C55 C54 H54A 109.5
C55 C54 H54B 109.5
C55 C54 H54C 109.5
C53 C55 C57 118.8(4)
C53 C55 C59 118.2(4)
C54 C55 C53 109.0(5)
C54 C55 C57 111.4(4)
C54 C55 C59 112.4(4)
C57 C55 C59 85.5(4)
H56A C56 H56B 108.0
C57 C56 H56A 109.3
C57 C56 H56B 109.3
C61 C56 H56A 109.3
C61 C56 H56B 109.3
C61 C56 C57 111.5(4)
C55 C57 H57 115.6
C56 C57 C55 111.4(4)
C56 C57 H57 115.6
C56 C57 C58 107.1(4)
C58 C57 C55 88.1(4)
C58 C57 H57 115.6
C57 C58 H58A 114.3
C57 C58 H58B 114.3
C57 C58 C59 86.3(3)
H58A C58 H58B 111.4
C59 C58 H58A 114.3
C59 C58 H58B 114.3
C55 C59 H59 116.5
C58 C59 C55 87.3(3)
C58 C59 H59 116.5
C60 C59 C55 109.1(4)
C60 C59 C58 107.1(4)
C60 C59 H59 116.5
N9 C60 C59 121.8(4)
N9 C60 C61 122.4(4)
C61 C60 C59 115.9(4)
C60 C61 C56 117.9(4)
C62 C61 C56 122.9(4)
C62 C61 C60 119.1(4)
C61 C62 H62 120.6
C61 C62 C63 118.7(4)
C63 C62 H62 120.6
C62 C63 H63 120.6
C64 C63 C62 118.9(5)
C64 C63 H63 120.6
N9 C64 C63 123.8(4)
N9 C64 C65 117.2(4)
C63 C64 C65 118.8(4)
N10 C65 C64 117.5(4)
N10 C65 H65 121.3
C64 C65 H65 121.3
N11 C66 H66 121.6
N11 C66 C67 116.7(4)
C67 C66 H66 121.6
N12 C67 C66 116.3(4)
C68 C67 N12 123.5(4)
C68 C67 C66 120.2(4)
C67 C68 H68 120.2
C67 C68 C69 119.7(5)
C69 C68 H68 120.2
C68 C69 H69 120.9
C70 C69 C68 118.2(5)
C70 C69 H69 120.9
C69 C70 C71 119.2(4)
C69 C70 C75 122.5(5)
C71 C70 C75 118.3(5)
N12 C71 C70 122.5(4)
N12 C71 C72 122.1(4)
C70 C71 C72 115.4(4)
C71 C72 H72 116.5
C71 C72 C73 107.1(4)
C71 C72 C76 109.9(4)
C73 C72 H72 116.5
C73 C72 C76 86.5(4)
C76 C72 H72 116.5
C72 C73 H73A 114.2
C72 C73 H73B 114.2
H73A C73 H73B 111.4
C74 C73 C72 86.7(4)
C74 C73 H73A 114.2
C74 C73 H73B 114.2
C73 C74 H74 115.5
C73 C74 C76 88.1(4)
C75 C74 C73 107.7(4)
C75 C74 H74 115.5
C75 C74 C76 111.2(4)
C76 C74 H74 115.5
C70 C75 C74 111.1(4)
C70 C75 H75A 109.4
C70 C75 H75B 109.4
C74 C75 H75A 109.4
C74 C75 H75B 109.4
H75A C75 H75B 108.0
C74 C76 C72 85.8(4)
C77 C76 C72 111.4(5)
C77 C76 C74 111.0(5)
C78 C76 C72 118.2(4)
C78 C76 C74 120.1(5)
C78 C76 C77 108.7(5)
C76 C77 H77A 109.5
C76 C77 H77B 109.5
C76 C77 H77C 109.5
H77A C77 H77B 109.5
H77A C77 H77C 109.5
H77B C77 H77C 109.5
C76 C78 H78A 109.5
C76 C78 H78B 109.5
C76 C78 H78C 109.5
H78A C78 H78B 109.5
H78A C78 H78C 109.5
H78B C78 H78C 109.5
H79A C79 H79B 109.5
H79A C79 H79C 109.5
H79B C79 H79C 109.5
C81 C79 H79A 109.5
C81 C79 H79B 109.5
C81 C79 H79C 109.5
H80A C80 H80B 109.5
H80A C80 H80C 109.5
H80B C80 H80C 109.5
C81 C80 H80A 109.5
C81 C80 H80B 109.5
C81 C80 H80C 109.5
C79 C81 C80 108.3(5)
C79 C81 C83 119.5(5)
C79 C81 C85 118.1(4)
C80 C81 C83 111.8(5)
C80 C81 C85 112.0(4)
C85 C81 C83 85.7(4)
H82A C82 H82B 108.0
C83 C82 H82A 109.4
C83 C82 H82B 109.4
C83 C82 C87 111.2(4)
C87 C82 H82A 109.4
C87 C82 H82B 109.4
C81 C83 H83 115.6
C82 C83 C81 111.1(4)
C82 C83 H83 115.6
C82 C83 C84 107.9(5)
C84 C83 C81 87.6(4)
C84 C83 H83 115.6
C83 C84 H84A 114.3
C83 C84 H84B 114.3
C83 C84 C85 86.3(4)
H84A C84 H84B 111.4
C85 C84 H84A 114.3
C85 C84 H84B 114.3
C81 C85 C84 87.2(4)
C81 C85 H85 116.3
C84 C85 H85 116.3
C86 C85 C81 109.0(4)
C86 C85 C84 107.9(4)
C86 C85 H85 116.3
N13 C86 C85 121.6(4)
N13 C86 C87 122.4(4)
C87 C86 C85 115.9(4)
C86 C87 C82 117.9(4)
C88 C87 C82 123.5(4)
C88 C87 C86 118.6(4)
C87 C88 H88 120.1
C89 C88 C87 119.8(4)
C89 C88 H88 120.1
C88 C89 H89 120.3
C88 C89 C90 119.4(4)
C90 C89 H89 120.3
N13 C90 C89 122.6(4)
N13 C90 C91 116.7(4)
C89 C90 C91 120.6(4)
N14 C91 C90 118.3(4)
N14 C91 H91 120.8
C90 C91 H91 120.8
N15 C92 H92 121.6
N15 C92 C93 116.8(4)
C93 C92 H92 121.6
N16 C93 C92 116.2(4)
N16 C93 C94 123.9(4)
C94 C93 C92 119.8(4)
C93 C94 H94 120.4
C93 C94 C95 119.2(5)
C95 C94 H94 120.4
C94 C95 H95 120.9
C96 C95 C94 118.3(5)
C96 C95 H95 120.9
C95 C96 C97 119.6(4)
C95 C96 C101 122.7(5)
C97 C96 C101 117.6(5)
N16 C97 C96 122.9(4)
N16 C97 C98 120.7(4)
C96 C97 C98 116.4(4)
C97 C98 H98 116.2
C97 C98 C99 107.4(4)
C97 C98 C102 109.4(4)
C99 C98 H98 116.2
C99 C98 C102 87.8(4)
C102 C98 H98 116.2
C98 C99 H99A 114.3
C98 C99 H99B 114.3
H99A C99 H99B 111.5
C100 C99 C98 86.0(4)
C100 C99 H99A 114.3
C100 C99 H99B 114.3
C99 C100 H100 115.5
C99 C100 C102 88.3(4)
C101 C100 C99 107.9(5)
C101 C100 H100 115.5
C101 C100 C102 110.8(5)
C102 C100 H100 115.5
C96 C101 H10A 109.4
C96 C101 H10B 109.4
C100 C101 C96 111.0(4)
C100 C101 H10A 109.4
C100 C101 H10B 109.4
H10A C101 H10B 108.0
C100 C102 C98 84.9(4)
C103 C102 C98 118.5(4)
C103 C102 C100 119.3(5)
C103 C102 C104 109.4(6)
C104 C102 C98 110.6(5)
C104 C102 C100 112.3(5)
C102 C103 H10C 109.5
C102 C103 H10D 109.5
C102 C103 H10E 109.5
H10C C103 H10D 109.5
H10C C103 H10E 109.5
H10D C103 H10E 109.5
C102 C104 H10F 109.5
C102 C104 H10G 109.5
C102 C104 H10H 109.5
H10F C104 H10G 109.5
H10F C104 H10H 109.5
H10G C104 H10H 109.5
H10I C105 H10J 109.5
H10I C105 H10K 109.5
H10J C105 H10K 109.5
C107 C105 H10I 109.5
C107 C105 H10J 109.5
C107 C105 H10K 109.5
H10L C106 H10M 109.5
H10L C106 H10N 109.5
H10M C106 H10N 109.5
C107 C106 H10L 109.5
C107 C106 H10M 109.5
C107 C106 H10N 109.5
C105 C107 C106 109.8(6)
C105 C107 C109 120.1(6)
C105 C107 C111 118.4(5)
C106 C107 C109 112.1(5)
C106 C107 C111 109.4(6)
C109 C107 C111 84.8(4)
H10O C108 H10P 108.1
C109 C108 H10O 109.6
C109 C108 H10P 109.6
C113 C108 H10O 109.6
C113 C108 H10P 109.6
C113 C108 C109 110.5(5)
C107 C109 H109 115.1
C108 C109 C107 110.8(5)
C108 C109 H109 115.1
C108 C109 C110 109.1(5)
C110 C109 C107 88.5(4)
C110 C109 H109 115.1
C109 C110 H11A 114.2
C109 C110 H11B 114.2
C109 C110 C111 86.5(4)
H11A C110 H11B 111.4
C111 C110 H11A 114.2
C111 C110 H11B 114.2
C107 C111 H111 116.6
C110 C111 C107 87.1(4)
C110 C111 H111 116.6
C112 C111 C107 108.4(5)
C112 C111 C110 107.8(5)
C112 C111 H111 116.6
N17 C112 C111 121.8(4)
N17 C112 C113 121.9(5)
C113 C112 C111 116.2(4)
C112 C113 C108 117.9(5)
C114 C113 C108 122.7(5)
C114 C113 C112 119.3(4)
C113 C114 H114 120.3
C113 C114 C115 119.4(4)
C115 C114 H114 120.3
C114 C115 H115 120.5
C114 C115 C116 118.9(5)
C116 C115 H115 120.5
N17 C116 C115 123.3(4)
N17 C116 C117 116.6(4)
C115 C116 C117 120.0(4)
N18 C117 C116 117.2(4)
N18 C117 H117 121.4
C116 C117 H117 121.4
N19 C118 H118 121.7
N19 C118 C119 116.6(4)
C119 C118 H118 121.7
N20 C119 C118 116.9(4)
N20 C119 C120 122.6(4)
C120 C119 C118 120.3(5)
C119 C120 H120 120.3
C121 C120 C119 119.3(5)
C121 C120 H120 120.3
C120 C121 H121 120.0
C123 C121 C120 119.9(5)
C123 C121 H121 120.0
N20 C122 C123 122.7(5)
N20 C122 C124 121.4(4)
C123 C122 C124 115.9(4)
C121 C123 C122 118.2(5)
C121 C123 C127 123.7(5)
C122 C123 C127 118.1(5)
C122 C124 H124 116.0
C122 C124 C125 108.2(4)
C122 C124 C128 110.2(4)
C125 C124 H124 116.0
C125 C124 C128 86.6(4)
C128 C124 H124 116.0
C124 C125 H12A 114.2
C124 C125 H12B 114.2
H12A C125 H12B 111.4
C126 C125 C124 86.8(4)
C126 C125 H12A 114.2
C126 C125 H12B 114.2
C125 C126 H126 115.6
C125 C126 C127 107.9(5)
C125 C126 C128 87.5(4)
C127 C126 H126 115.6
C127 C126 C128 111.3(5)
C128 C126 H126 115.6
C123 C127 C126 110.7(4)
C123 C127 H12C 109.5
C123 C127 H12D 109.5
C126 C127 H12C 109.5
C126 C127 H12D 109.5
H12C C127 H12D 108.1
C126 C128 C124 85.5(4)
C129 C128 C124 118.9(4)
C129 C128 C126 119.1(5)
C129 C128 C130 108.8(5)
C130 C128 C124 111.2(4)
C130 C128 C126 111.9(5)
C128 C129 H12E 109.5
C128 C129 H12F 109.5
C128 C129 H12G 109.5
H12E C129 H12F 109.5
H12E C129 H12G 109.5
H12F C129 H12G 109.5
C128 C130 H13A 109.5
C128 C130 H13B 109.5
C128 C130 H13C 109.5
H13A C130 H13B 109.5
H13A C130 H13C 109.5
H13B C130 H13C 109.5
H13D C131 H13E 109.5
H13D C131 H13F 109.5
H13E C131 H13F 109.5
C133 C131 H13D 109.5
C133 C131 H13E 109.5
C133 C131 H13F 109.5
H13G C132 H13H 109.5
H13G C132 H13I 109.5
H13H C132 H13I 109.5
C133 C132 H13G 109.5
C133 C132 H13H 109.5
C133 C132 H13I 109.5
C131 C133 C132 109.0(5)
C131 C133 C135 120.0(5)
C131 C133 C137 117.9(4)
C132 C133 C135 111.9(4)
C132 C133 C137 110.9(4)
C135 C133 C137 85.4(4)
H13J C134 H13K 108.1
C135 C134 H13J 109.6
C135 C134 H13K 109.6
C139 C134 H13J 109.6
C139 C134 H13K 109.6
C139 C134 C135 110.3(4)
C133 C135 H135 115.5
C134 C135 C133 111.7(4)
C134 C135 H135 115.5
C134 C135 C136 107.3(4)
C136 C135 C133 88.1(4)
C136 C135 H135 115.5
C135 C136 H13L 114.3
C135 C136 H13M 114.3
C135 C136 C137 86.1(4)
H13L C136 H13M 111.4
C137 C136 H13L 114.3
C137 C136 H13M 114.3
C133 C137 H137 116.3
C136 C137 C133 87.3(4)
C136 C137 H137 116.3
C138 C137 C133 108.7(4)
C138 C137 C136 108.0(4)
C138 C137 H137 116.3
N21 C138 C137 121.2(4)
N21 C138 C139 122.3(4)
C139 C138 C137 116.5(4)
C138 C139 C134 118.3(4)
C140 C139 C134 122.4(5)
C140 C139 C138 119.3(4)
C139 C140 H140 120.3
C139 C140 C141 119.3(5)
C141 C140 H140 120.3
C140 C141 H141 120.8
C140 C141 C142 118.4(4)
C142 C141 H141 120.8
N21 C142 C141 123.5(4)
N21 C142 C143 116.3(4)
C141 C142 C143 120.1(4)
N22 C143 C142 117.2(4)
N22 C143 H143 121.4
C142 C143 H143 121.4
N23 C144 H144 120.8
N23 C144 C145 118.5(4)
C145 C144 H144 120.8
N24 C145 C144 116.3(4)
N24 C145 C146 123.1(4)
C146 C145 C144 120.5(4)
C145 C146 H146 120.2
C145 C146 C147 119.7(5)
C147 C146 H146 120.2
C146 C147 H147 120.8
C148 C147 C146 118.4(4)
C148 C147 H147 120.8
C147 C148 C149 118.9(4)
C147 C148 C153 121.9(4)
C149 C148 C153 119.1(4)
N24 C149 C148 122.8(4)
N24 C149 C150 121.4(4)
C148 C149 C150 115.8(4)
C149 C150 H150 116.7
C149 C150 C151 107.7(4)
C149 C150 C154 108.0(4)
C151 C150 H150 116.7
C151 C150 C154 86.9(4)
C154 C150 H150 116.7
C150 C151 H15A 114.2
C150 C151 H15B 114.2
H15A C151 H15B 111.4
C152 C151 C150 86.5(4)
C152 C151 H15A 114.2
C152 C151 H15B 114.2
C151 C152 H152 115.6
C151 C152 C154 87.8(4)
C153 C152 C151 107.8(4)
C153 C152 H152 115.6
C153 C152 C154 111.2(4)
C154 C152 H152 115.6
C148 C153 C152 110.1(4)
C148 C153 H15C 109.6
C148 C153 H15D 109.6
C152 C153 H15C 109.6
C152 C153 H15D 109.6
H15C C153 H15D 108.1
C152 C154 C150 86.1(4)
C155 C154 C150 118.8(4)
C155 C154 C152 119.5(4)
C155 C154 C156 108.4(4)
C156 C154 C150 111.6(4)
C156 C154 C152 111.0(4)
C154 C155 H15E 109.5
C154 C155 H15F 109.5
C154 C155 H15G 109.5
H15E C155 H15F 109.5
H15E C155 H15G 109.5
H15F C155 H15G 109.5
C154 C156 H15H 109.5
C154 C156 H15I 109.5
C154 C156 H15J 109.5
H15H C156 H15I 109.5
H15H C156 H15J 109.5
H15I C156 H15J 109.5
N25 C157 C158 175.7(12)
C157 C158 H15K 109.5
C157 C158 H15L 109.5
C157 C158 H15M 109.5
H15K C158 H15L 109.5
H15K C158 H15M 109.5
H15L C158 H15M 109.5
N26 C159 C160 177.7(7)
C159 C160 H16A 109.5
C159 C160 H16B 109.5
C159 C160 H16C 109.5
H16A C160 H16B 109.5
H16A C160 H16C 109.5
H16B C160 H16C 109.5
N27 C161 C162 176.6(12)
C161 C162 H16D 109.5
C161 C162 H16E 109.5
C161 C162 H16F 109.5
H16D C162 H16E 109.5
H16D C162 H16F 109.5
H16E C162 H16F 109.5
N28 C163 C164 178.6(9)
C163 C164 H16G 109.5
C163 C164 H16H 109.5
C163 C164 H16I 109.5
H16G C164 H16H 109.5
H16G C164 H16I 109.5
H16H C164 H16I 109.5
N29 C165 C166 178.9(8)
C165 C166 H16J 109.5
C165 C166 H16K 109.5
C165 C166 H16L 109.5
H16J C166 H16K 109.5
H16J C166 H16L 109.5
H16K C166 H16L 109.5
N30 C167 C168 179.2(19)
C167 C168 H16M 109.5
C167 C168 H16N 109.5
C167 C168 H16O 109.5
H16M C168 H16N 109.5
H16M C168 H16O 109.5
H16N C168 H16O 109.5
N31 C169 C170 178.8(10)
C169 C170 H17A 109.5
C169 C170 H17B 109.5
C169 C170 H17C 109.5
H17A C170 H17B 109.5
H17A C170 H17C 109.5
H17B C170 H17C 109.5
N32 C171 C172 178.8(9)
C171 C172 H17D 109.5
C171 C172 H17E 109.5
C171 C172 H17F 109.5
H17D C172 H17E 109.5
H17D C172 H17F 109.5
H17E C172 H17F 109.5
N33 C173 C174 177.8(8)
C173 C174 H17G 109.5
C173 C174 H17H 109.5
C173 C174 H17I 109.5
H17G C174 H17H 109.5
H17G C174 H17I 109.5
H17H C174 H17I 109.5

loop_
_geom_bond_atom_site_label_1
_geom_bond_atom_site_label_2
_geom_bond_distance
Ni1 N1 2.200(4)
Ni1 N2 2.084(3)
Ni1 N7 2.096(4)
Ni1 N8 2.156(4)
Ni1 N9 2.180(3)
Ni1 N10 2.116(4)
Ni2 N3 2.085(4)
Ni2 N4 2.195(4)
Ni2 N5 2.156(4)
Ni2 N6 2.100(4)
Ni2 N11 2.081(4)
Ni2 N12 2.186(4)
Ni3 N13 2.214(3)
Ni3 N14 2.089(3)
Ni3 N19 2.091(4)
Ni3 N20 2.163(4)
Ni3 N21 2.191(4)
Ni3 N22 2.095(3)
Ni4 N15 2.092(4)
Ni4 N16 2.171(4)
Ni4 N17 2.191(4)
Ni4 N18 2.096(3)
Ni4 N23 2.103(4)
Ni4 N24 2.197(3)
Cl1 O1 1.415(6)
Cl1 O2 1.427(5)
Cl1 O3 1.426(4)
Cl1 O4 1.424(5)
Cl2 O5 1.470(5)
Cl2 O6 1.438(5)
Cl2 O7 1.402(7)
Cl2 O8 1.432(6)
Cl3 O9 1.451(10)
Cl3 O10 1.442(11)
Cl3 O11 1.442(10)
Cl3 O12 1.422(9)
Cl3A O9A 1.417(16)
Cl3A O10A 1.422(16)
Cl3A O11A 1.404(17)
Cl3A O12A 1.439(16)
Cl4 O13 1.427(8)
Cl4 O14 1.400(5)
Cl4 O15 1.421(7)
Cl4 O16 1.405(6)
Cl5 O17 1.414(7)
Cl5 O18 1.441(7)
Cl5 O19 1.427(7)
Cl5 O20 1.395(7)
Cl6 O21 1.409(5)
Cl6 O22 1.436(5)
Cl6 O23 1.429(5)
Cl6 O24 1.427(5)
Cl7 O25 1.408(8)
Cl7 O26 1.443(8)
Cl7 O27 1.377(10)
Cl7 O28 1.448(9)
Cl8 O29 1.458(9)
Cl8 O30 1.447(9)
Cl8 O31 1.431(9)
Cl8 O32 1.411(8)
Cl8A O29A 1.421(7)
Cl8A O30A 1.426(7)
Cl8A O31A 1.425(7)
Cl8A O32A 1.465(7)
N1 C8 1.339(6)
N1 C12 1.373(6)
N2 N3 1.388(5)
N2 C13 1.282(6)
N3 C14 1.282(6)
N4 C15 1.361(6)
N4 C19 1.336(6)
N5 C34 1.336(6)
N5 C38 1.385(6)
N6 N7 1.392(5)
N6 C39 1.287(6)
N7 C40 1.270(6)
N8 C41 1.365(6)
N8 C45 1.329(6)
N9 C60 1.342(6)
N9 C64 1.362(6)
N10 N11 1.396(5)
N10 C65 1.276(6)
N11 C66 1.274(6)
N12 C67 1.370(6)
N12 C71 1.335(6)
N13 C86 1.343(6)
N13 C90 1.372(6)
N14 N15 1.388(5)
N14 C91 1.281(6)
N15 C92 1.285(6)
N16 C93 1.368(6)
N16 C97 1.345(6)
N17 C112 1.340(6)
N17 C116 1.376(6)
N18 N19 1.402(5)
N18 C117 1.270(6)
N19 C118 1.281(6)
N20 C119 1.374(6)
N20 C122 1.334(6)
N21 C138 1.341(6)
N21 C142 1.363(6)
N22 N23 1.398(5)
N22 C143 1.266(6)
N23 C144 1.268(6)
N24 C145 1.370(6)
N24 C149 1.335(6)
N25 C157 1.197(14)
N26 C159 1.147(10)
N27 C161 1.110(18)
N28 C163 1.126(9)
N29 C165 1.157(9)
N30 C167 1.115(16)
N31 C169 1.155(11)
N32 C171 1.157(11)
N33 C173 1.138(10)
C1 H1A 0.9800
C1 H1B 0.9800
C1 H1C 0.9800
C1 C3 1.491(11)
C2 H2A 0.9800
C2 H2B 0.9800
C2 H2C 0.9800
C2 C3 1.519(11)
C3 C5 1.583(8)
C3 C7 1.578(8)
C4 H4A 0.9900
C4 H4B 0.9900
C4 C5 1.505(10)
C4 C9 1.505(7)
C5 H5 1.0000
C5 C6 1.544(9)
C6 H6A 0.9900
C6 H6B 0.9900
C6 C7 1.561(7)
C7 H7 1.0000
C7 C8 1.487(8)
C8 C9 1.419(7)
C9 C10 1.397(9)
C10 H10 0.9500
C10 C11 1.384(8)
C11 H11 0.9500
C11 C12 1.381(7)
C12 C13 1.465(6)
C13 H13 0.9500
C14 H14 0.9500
C14 C15 1.454(6)
C15 C16 1.388(7)
C16 H16 0.9500
C16 C17 1.390(8)
C17 H17 0.9500
C17 C18 1.374(8)
C18 C19 1.421(7)
C18 C23 1.506(8)
C19 C20 1.509(7)
C20 H20 1.0000
C20 C21 1.564(7)
C20 C24 1.573(7)
C21 H21A 0.9900
C21 H21B 0.9900
C21 C22 1.545(9)
C22 H22 1.0000
C22 C23 1.512(10)
C22 C24 1.573(9)
C23 H23A 0.9900
C23 H23B 0.9900
C24 C25 1.512(9)
C24 C26 1.536(8)
C25 H25A 0.9800
C25 H25B 0.9800
C25 H25C 0.9800
C26 H26A 0.9800
C26 H26B 0.9800
C26 H26C 0.9800
C27 H27A 0.9800
C27 H27B 0.9800
C27 H27C 0.9800
C27 C29 1.519(8)
C28 H28A 0.9800
C28 H28B 0.9800
C28 H28C 0.9800
C28 C29 1.525(9)
C29 C31 1.553(8)
C29 C33 1.576(8)
C30 H30A 0.9900
C30 H30B 0.9900
C30 C31 1.542(9)
C30 C35 1.515(8)
C31 H31 1.0000
C31 C32 1.563(8)
C32 H32A 0.9900
C32 H32B 0.9900
C32 C33 1.554(7)
C33 H33 1.0000
C33 C34 1.489(7)
C34 C35 1.424(7)
C35 C36 1.375(9)
C36 H36 0.9500
C36 C37 1.389(8)
C37 H37 0.9500
C37 C38 1.368(7)
C38 C39 1.447(7)
C39 H39 0.9500
C40 H40 0.9500
C40 C41 1.448(6)
C41 C42 1.382(7)
C42 H42 0.9500
C42 C43 1.394(8)
C43 H43 0.9500
C43 C44 1.358(8)
C44 C45 1.440(7)
C44 C49 1.506(7)
C45 C46 1.492(6)
C46 H46 1.0000
C46 C47 1.561(6)
C46 C50 1.571(7)
C47 H47A 0.9900
C47 H47B 0.9900
C47 C48 1.547(9)
C48 H48 1.0000
C48 C49 1.513(8)
C48 C50 1.562(8)
C49 H49A 0.9900
C49 H49B 0.9900
C50 C51 1.518(8)
C50 C52 1.524(8)
C51 H51A 0.9800
C51 H51B 0.9800
C51 H51C 0.9800
C52 H52A 0.9800
C52 H52B 0.9800
C52 H52C 0.9800
C53 H53A 0.9800
C53 H53B 0.9800
C53 H53C 0.9800
C53 C55 1.521(7)
C54 H54A 0.9800
C54 H54B 0.9800
C54 H54C 0.9800
C54 C55 1.509(7)
C55 C57 1.568(6)
C55 C59 1.576(7)
C56 H56A 0.9900
C56 H56B 0.9900
C56 C57 1.520(7)
C56 C61 1.504(7)
C57 H57 1.0000
C57 C58 1.554(7)
C58 H58A 0.9900
C58 H58B 0.9900
C58 C59 1.569(6)
C59 H59 1.0000
C59 C60 1.491(6)
C60 C61 1.429(6)
C61 C62 1.374(7)
C62 H62 0.9500
C62 C63 1.397(7)
C63 H63 0.9500
C63 C64 1.382(6)
C64 C65 1.452(6)
C65 H65 0.9500
C66 H66 0.9500
C66 C67 1.470(6)
C67 C68 1.363(7)
C68 H68 0.9500
C68 C69 1.408(7)
C69 H69 0.9500
C69 C70 1.366(8)
C70 C71 1.432(7)
C70 C75 1.516(7)
C71 C72 1.503(7)
C72 H72 1.0000
C72 C73 1.565(7)
C72 C76 1.576(7)
C73 H73A 0.9900
C73 H73B 0.9900
C73 C74 1.539(8)
C74 H74 1.0000
C74 C75 1.533(8)
C74 C76 1.556(7)
C75 H75A 0.9900
C75 H75B 0.9900
C76 C77 1.527(8)
C76 C78 1.525(8)
C77 H77A 0.9800
C77 H77B 0.9800
C77 H77C 0.9800
C78 H78A 0.9800
C78 H78B 0.9800
C78 H78C 0.9800
C79 H79A 0.9800
C79 H79B 0.9800
C79 H79C 0.9800
C79 C81 1.527(8)
C80 H80A 0.9800
C80 H80B 0.9800
C80 H80C 0.9800
C80 C81 1.541(7)
C81 C83 1.565(7)
C81 C85 1.561(7)
C82 H82A 0.9900
C82 H82B 0.9900
C82 C83 1.520(8)
C82 C87 1.523(7)
C83 H83 1.0000
C83 C84 1.546(8)
C84 H84A 0.9900
C84 H84B 0.9900
C84 C85 1.562(6)
C85 H85 1.0000
C85 C86 1.496(6)
C86 C87 1.415(6)
C87 C88 1.375(7)
C88 H88 0.9500
C88 C89 1.367(7)
C89 H89 0.9500
C89 C90 1.384(6)
C90 C91 1.441(6)
C91 H91 0.9500
C92 H92 0.9500
C92 C93 1.451(6)
C93 C94 1.378(7)
C94 H94 0.9500
C94 C95 1.388(7)
C95 H95 0.9500
C95 C96 1.374(7)
C96 C97 1.409(7)
C96 C101 1.526(7)
C97 C98 1.492(6)
C98 H98 1.0000
C98 C99 1.557(6)
C98 C102 1.576(7)
C99 H99A 0.9900
C99 H99B 0.9900
C99 C100 1.553(9)
C100 H100 1.0000
C100 C101 1.525(8)
C100 C102 1.568(9)
C101 H10A 0.9900
C101 H10B 0.9900
C102 C103 1.503(9)
C102 C104 1.534(8)
C103 H10C 0.9800
C103 H10D 0.9800
C103 H10E 0.9800
C104 H10F 0.9800
C104 H10G 0.9800
C104 H10H 0.9800
C105 H10I 0.9800
C105 H10J 0.9800
C105 H10K 0.9800
C105 C107 1.512(10)
C106 H10L 0.9800
C106 H10M 0.9800
C106 H10N 0.9800
C106 C107 1.542(10)
C107 C109 1.568(8)
C107 C111 1.588(7)
C108 H10O 0.9900
C108 H10P 0.9900
C108 C109 1.522(9)
C108 C113 1.515(7)
C109 H109 1.0000
C109 C110 1.542(9)
C110 H11A 0.9900
C110 H11B 0.9900
C110 C111 1.561(7)
C111 H111 1.0000
C111 C112 1.488(7)
C112 C113 1.428(7)
C113 C114 1.365(8)
C114 H114 0.9500
C114 C115 1.379(7)
C115 H115 0.9500
C115 C116 1.383(7)
C116 C117 1.461(6)
C117 H117 0.9500
C118 H118 0.9500
C118 C119 1.448(6)
C119 C120 1.378(7)
C120 H120 0.9500
C120 C121 1.373(8)
C121 H121 0.9500
C121 C123 1.369(8)
C122 C123 1.420(6)
C122 C124 1.489(7)
C123 C127 1.523(7)
C124 H124 1.0000
C124 C125 1.558(6)
C124 C128 1.566(6)
C125 H12A 0.9900
C125 H12B 0.9900
C125 C126 1.534(8)
C126 H126 1.0000
C126 C127 1.542(9)
C126 C128 1.564(8)
C127 H12C 0.9900
C127 H12D 0.9900
C128 C129 1.523(8)
C128 C130 1.538(8)
C129 H12E 0.9800
C129 H12F 0.9800
C129 H12G 0.9800
C130 H13A 0.9800
C130 H13B 0.9800
C130 H13C 0.9800
C131 H13D 0.9800
C131 H13E 0.9800
C131 H13F 0.9800
C131 C133 1.512(8)
C132 H13G 0.9800
C132 H13H 0.9800
C132 H13I 0.9800
C132 C133 1.524(7)
C133 C135 1.565(7)
C133 C137 1.570(6)
C134 H13J 0.9900
C134 H13K 0.9900
C134 C135 1.542(8)
C134 C139 1.519(6)
C135 H135 1.0000
C135 C136 1.548(8)
C136 H13L 0.9900
C136 H13M 0.9900
C136 C137 1.565(6)
C137 H137 1.0000
C137 C138 1.488(6)
C138 C139 1.413(7)
C139 C140 1.371(7)
C140 H140 0.9500
C140 C141 1.387(7)
C141 H141 0.9500
C141 C142 1.388(7)
C142 C143 1.457(6)
C143 H143 0.9500
C144 H144 0.9500
C144 C145 1.451(6)
C145 C146 1.374(7)
C146 H146 0.9500
C146 C147 1.386(7)
C147 H147 0.9500
C147 C148 1.383(7)
C148 C149 1.413(6)
C148 C153 1.512(7)
C149 C150 1.494(6)
C150 H150 1.0000
C150 C151 1.562(6)
C150 C154 1.572(6)
C151 H15A 0.9900
C151 H15B 0.9900
C151 C152 1.553(7)
C152 H152 1.0000
C152 C153 1.528(7)
C152 C154 1.556(7)
C153 H15C 0.9900
C153 H15D 0.9900
C154 C155 1.514(7)
C154 C156 1.535(6)
C155 H15E 0.9800
C155 H15F 0.9800
C155 H15G 0.9800
C156 H15H 0.9800
C156 H15I 0.9800
C156 H15J 0.9800
C157 C158 1.349(15)
C158 H15K 0.9800
C158 H15L 0.9800
C158 H15M 0.9800
C159 C160 1.451(11)
C160 H16A 0.9800
C160 H16B 0.9800
C160 H16C 0.9800
C161 C162 1.408(17)
C162 H16D 0.9800
C162 H16E 0.9800
C162 H16F 0.9800
C163 C164 1.421(10)
C164 H16G 0.9800
C164 H16H 0.9800
C164 H16I 0.9800
C165 C166 1.444(9)
C166 H16J 0.9800
C166 H16K 0.9800
C166 H16L 0.9800
C167 C168 1.328(16)
C168 H16M 0.9800
C168 H16N 0.9800
C168 H16O 0.9800
C169 C170 1.425(13)
C170 H17A 0.9800
C170 H17B 0.9800
C170 H17C 0.9800
C171 C172 1.419(12)
C172 H17D 0.9800
C172 H17E 0.9800
C172 H17F 0.9800
C173 C174 1.447(11)
C174 H17G 0.9800
C174 H17H 0.9800
C174 H17I 0.9800
